data_7719121
loop_
_publ_author_name
'Friedrich, Jochen'
'Riedmaier, Jonas'
'Maichle-M&#xf6;ssmer, C&#xe4;cilia'
'Anwander, Reiner'

_publ_section_title
;
 Stepwise azido transfer to cerous tris(<i>tert</i>-butoxy)siloxide
 <i>via</i> trans-silylation with Me<sub>3</sub>SiN<sub>3</sub>.
;
_journal_issue 32
_journal_name_full 'Dalton transactions (Cambridge, England : 2003)'
_journal_page_first 12141
_journal_page_last 12144
_journal_paper_doi 10.1039/d5dt01051a
_journal_volume 54
_journal_year 2025
_chemical_formula_sum 'C66 H149 Ce2 N3 O20 Si5'
_chemical_formula_weight 1725.56
_chemical_properties_physical Air-sensitive,Moisture-sensitive
_space_group_crystal_system triclinic
_space_group_IT_number 2
_space_group_name_Hall '-P 1'
_space_group_name_H-M_alt 'P -1'
_atom_sites_solution_hydrogens geom
_audit_creation_method SHELXL-2014/7
_audit_update_record
;
2025-05-02 deposited with the CCDC.	2025-07-15 downloaded from the CCDC.
;
_cell_angle_alpha 106.406(2)
_cell_angle_beta 94.011(2)
_cell_angle_gamma 100.800(2)
_cell_formula_units_Z 4
_cell_length_a 14.2054(9)
_cell_length_b 25.3201(16)
_cell_length_c 26.9650(15)
_cell_measurement_reflns_used 9969
_cell_measurement_temperature 100(2)
_cell_measurement_theta_max 23.87
_cell_measurement_theta_min 2.274
_cell_volume 9061.1(10)
_computing_cell_refinement 'Bruker SAINT'
_computing_data_collection 'Bruker APEX2'
_computing_data_reduction 'Bruker SAINT'
_computing_structure_refinement 'SHELXL-2014/7 (Sheldrick, 2014)'
_computing_structure_solution 'SHELXS-97 (Sheldrick 2008)'
_diffrn_ambient_temperature 100(2)
_diffrn_measured_fraction_theta_full 0.996
_diffrn_measured_fraction_theta_max 0.982
_diffrn_measurement_device_type 'Bruker APEX II DUO'
_diffrn_measurement_method 'phi and omega scans'
_diffrn_radiation_type MoK\a
_diffrn_radiation_wavelength 0.71073
_diffrn_reflns_av_R_equivalents 0.1316
_diffrn_reflns_av_unetI/netI 0.1509
_diffrn_reflns_Laue_measured_fraction_full 0.996
_diffrn_reflns_Laue_measured_fraction_max 0.982
_diffrn_reflns_limit_h_max 17
_diffrn_reflns_limit_h_min -17
_diffrn_reflns_limit_k_max 31
_diffrn_reflns_limit_k_min -31
_diffrn_reflns_limit_l_max 33
_diffrn_reflns_limit_l_min -33
_diffrn_reflns_number 137029
_diffrn_reflns_point_group_measured_fraction_full 0.996
_diffrn_reflns_point_group_measured_fraction_max 0.982
_diffrn_reflns_theta_full 25.242
_diffrn_reflns_theta_max 26.492
_diffrn_reflns_theta_min 1.334
_diffrn_source 'ImuS-focus sealed tube'
_exptl_absorpt_coefficient_mu 1.117
_exptl_absorpt_correction_T_max 0.9680
_exptl_absorpt_correction_T_min 0.7430
_exptl_absorpt_correction_type numerical
_exptl_absorpt_process_details sadabs
_exptl_crystal_colour colourless
_exptl_crystal_density_diffrn 1.265
_exptl_crystal_description plate
_exptl_crystal_F_000 3648
_exptl_crystal_size_max 0.269
_exptl_crystal_size_mid 0.070
_exptl_crystal_size_min 0.028
_refine_diff_density_max 1.369
_refine_diff_density_min -1.700
_refine_diff_density_rms 0.151
_refine_ls_extinction_method none
_refine_ls_goodness_of_fit_ref 0.988
_refine_ls_hydrogen_treatment constr
_refine_ls_matrix_type full
_refine_ls_number_parameters 1913
_refine_ls_number_reflns 36857
_refine_ls_number_restraints 1323
_refine_ls_restrained_S_all 0.974
_refine_ls_R_factor_all 0.1327
_refine_ls_R_factor_gt 0.0609
_refine_ls_shift/su_max 0.001
_refine_ls_shift/su_mean 0.000
_refine_ls_structure_factor_coef Fsqd
_refine_ls_weighting_details 'w=1/[\s^2^(Fo^2^)+(0.0467P)^2^] where P=(Fo^2^+2Fc^2^)/3'
_refine_ls_weighting_scheme calc
_refine_ls_wR_factor_gt 0.1091
_refine_ls_wR_factor_ref 0.1348
_reflns_Friedel_coverage 0.000
_reflns_number_gt 21254
_reflns_number_total 36857
_reflns_threshold_expression 'I > 2\s(I)'
_cod_data_source_file d5dt01051a2.cif
_cod_data_source_block 1_mo_jfr185Ba_0m
_cod_depositor_comments 'Adding full bibliography for 7719121--7719122.cif.'
_cod_database_code 7719121
_shelx_shelxl_version_number 2014/7
_shelx_space_group_comment
;
The symmetry employed for this shelxl refinement is uniquely defined
by the following loop, which should always be used as a source of
symmetry information in preference to the above space-group names.
They are only intended as comments.
;
_shelx_estimated_absorpt_t_min 0.753
_shelx_estimated_absorpt_t_max 0.969

loop_
_space_group_symop_operation_xyz
'x, y, z'
'-x, -y, -z'

loop_
_atom_site_label
_atom_site_type_symbol
_atom_site_fract_x
_atom_site_fract_y
_atom_site_fract_z
_atom_site_U_iso_or_equiv
_atom_site_adp_type
_atom_site_occupancy
_atom_site_site_symmetry_order
_atom_site_calc_flag
_atom_site_refinement_flags_posn
_atom_site_refinement_flags_adp
_atom_site_refinement_flags_occupancy
_atom_site_disorder_assembly
_atom_site_disorder_group
Ce1 Ce 0.15266(3) 0.38873(2) 0.33163(2) 0.01507(9) Uani 1 1 d . . . . .
Ce2 Ce 0.25677(3) 0.26695(2) 0.32328(2) 0.01498(9) Uani 1 1 d . . . . .
Si1 Si 0.02691(13) 0.47958(7) 0.27758(7) 0.0193(4) Uani 1 1 d . U . . .
Si2 Si 0.07290(13) 0.31909(7) 0.41436(7) 0.0166(4) Uani 1 1 d . U . . .
Si3 Si 0.40428(13) 0.36963(7) 0.30064(7) 0.0181(4) Uani 1 1 d . U . . .
Si4 Si 0.07584(13) 0.23798(7) 0.22968(7) 0.0180(4) Uani 1 1 d . U . . .
Si5 Si 0.41180(13) 0.19463(8) 0.38951(7) 0.0209(4) Uani 1 1 d . U . . .
O1 O 0.0883(3) 0.43436(17) 0.28338(15) 0.0199(10) Uani 1 1 d . U . . .
O2 O 0.0477(3) 0.53644(17) 0.32738(15) 0.0200(10) Uani 1 1 d . U . . .
O3 O -0.0866(3) 0.44951(18) 0.27475(16) 0.0221(11) Uani 1 1 d . U . . .
O4 O 0.0451(3) 0.50272(17) 0.22734(15) 0.0211(10) Uani 1 1 d . U . . .
O5 O 0.0423(3) 0.37449(16) 0.40055(15) 0.0162(10) Uani 1 1 d . U . . .
O6 O 0.1083(3) 0.33080(16) 0.47530(15) 0.0169(10) Uani 1 1 d . U . . .
O7 O -0.0250(3) 0.27083(17) 0.39923(15) 0.0183(10) Uani 1 1 d . U . . .
O8 O 0.1552(3) 0.30933(16) 0.37689(15) 0.0168(10) Uani 1 1 d . U . . .
O9 O 0.3075(3) 0.36463(16) 0.32793(15) 0.0159(10) Uani 1 1 d . U . . .
O10 O 0.4992(3) 0.41155(17) 0.33644(15) 0.0205(10) Uani 1 1 d . U . . .
O11 O 0.3946(3) 0.38358(17) 0.24567(16) 0.0214(10) Uani 1 1 d . U . . .
O12 O 0.4105(3) 0.30166(16) 0.28469(15) 0.0175(10) Uani 1 1 d . U . . .
O13 O 0.1366(3) 0.29697(16) 0.26719(15) 0.0191(10) Uani 1 1 d . U . . .
O14 O -0.0356(3) 0.21898(17) 0.23861(15) 0.0187(10) Uani 1 1 d . U . . .
O15 O 0.0748(3) 0.22771(17) 0.16741(15) 0.0218(10) Uani 1 1 d . U . . .
O16 O 0.1367(3) 0.19487(16) 0.24974(15) 0.0184(10) Uani 1 1 d . U . . .
O17 O 0.3344(3) 0.22497(17) 0.36967(16) 0.0238(11) Uani 1 1 d . U . . .
O18 O 0.3827(3) 0.1654(2) 0.43431(18) 0.0331(13) Uani 1 1 d . U . . .
O19 O 0.4179(4) 0.1443(2) 0.33629(19) 0.0429(14) Uani 1 1 d . U . . .
O20 O 0.5186(4) 0.2328(2) 0.40926(19) 0.0445(14) Uani 1 1 d . U . . .
N1 N 0.2403(4) 0.4705(2) 0.3976(2) 0.0353(16) Uani 1 1 d . U . . .
N2 N 0.2668(5) 0.5116(3) 0.4343(2) 0.0353(16) Uani 1 1 d . U . . .
N3 N 0.2913(6) 0.5510(3) 0.4692(3) 0.073(3) Uani 1 1 d . U . . .
C1 C 0.1152(5) 0.5895(3) 0.3411(3) 0.0238(16) Uani 1 1 d . U . . .
C2 C 0.2153(5) 0.5814(3) 0.3274(3) 0.0342(19) Uani 1 1 d . U . . .
H2A H 0.2374 0.5564 0.3454 0.051 Uiso 1 1 calc R U . . .
H2B H 0.2609 0.6180 0.3385 0.051 Uiso 1 1 calc R U . . .
H2C H 0.2118 0.5646 0.2897 0.051 Uiso 1 1 calc R U . . .
C3 C 0.0772(5) 0.6271(3) 0.3137(3) 0.0340(19) Uani 1 1 d . U . . .
H3A H 0.0740 0.6106 0.2759 0.051 Uiso 1 1 calc R U . . .
H3B H 0.1206 0.6645 0.3248 0.051 Uiso 1 1 calc R U . . .
H3C H 0.0125 0.6307 0.3225 0.051 Uiso 1 1 calc R U . . .
C4 C 0.1188(5) 0.6138(3) 0.4002(3) 0.0341(19) Uani 1 1 d . U . . .
H4A H 0.0538 0.6172 0.4088 0.051 Uiso 1 1 calc R U . . .
H4B H 0.1624 0.6511 0.4123 0.051 Uiso 1 1 calc R U . . .
H4C H 0.1426 0.5887 0.4175 0.051 Uiso 1 1 calc R U . . .
C5 C -0.1747(5) 0.4691(3) 0.2766(3) 0.0265(17) Uani 1 1 d . U . . .
C6 C -0.2545(5) 0.4171(3) 0.2656(3) 0.0316(18) Uani 1 1 d . U . . .
H6A H -0.2568 0.3934 0.2296 0.047 Uiso 1 1 calc R U . . .
H6B H -0.3165 0.4283 0.2702 0.047 Uiso 1 1 calc R U . . .
H6C H -0.2419 0.3959 0.2897 0.047 Uiso 1 1 calc R U . . .
C7 C -0.1752(5) 0.5095(3) 0.3320(3) 0.0305(18) Uani 1 1 d . U . . .
H7A H -0.1649 0.4902 0.3581 0.046 Uiso 1 1 calc R U . . .
H7B H -0.2377 0.5205 0.3342 0.046 Uiso 1 1 calc R U . . .
H7C H -0.1234 0.5432 0.3387 0.046 Uiso 1 1 calc R U . . .
C8 C -0.1859(5) 0.5005(3) 0.2366(3) 0.037(2) Uani 1 1 d . U . . .
H8A H -0.1310 0.5326 0.2434 0.056 Uiso 1 1 calc R U . . .
H8B H -0.2460 0.5142 0.2392 0.056 Uiso 1 1 calc R U . . .
H8C H -0.1878 0.4749 0.2015 0.056 Uiso 1 1 calc R U . . .
C9 C 0.0493(5) 0.4741(3) 0.1735(2) 0.0240(16) Uani 1 1 d . U . . .
C10 C -0.0211(5) 0.4172(3) 0.1546(3) 0.0303(18) Uani 1 1 d . U . . .
H10A H -0.0060 0.3935 0.1759 0.045 Uiso 1 1 calc R U . . .
H10B H -0.0155 0.3987 0.1181 0.045 Uiso 1 1 calc R U . . .
H10C H -0.0872 0.4226 0.1577 0.045 Uiso 1 1 calc R U . . .
C11 C 0.1515(5) 0.4671(3) 0.1676(3) 0.0308(18) Uani 1 1 d . U . . .
H11A H 0.1961 0.5039 0.1815 0.046 Uiso 1 1 calc R U . . .
H11B H 0.1570 0.4511 0.1306 0.046 Uiso 1 1 calc R U . . .
H11C H 0.1676 0.4417 0.1868 0.046 Uiso 1 1 calc R U . . .
C12 C 0.0232(5) 0.5139(3) 0.1438(3) 0.0341(19) Uani 1 1 d . U . . .
H12A H -0.0442 0.5168 0.1465 0.051 Uiso 1 1 calc R U . . .
H12B H 0.0314 0.4990 0.1070 0.051 Uiso 1 1 calc R U . . .
H12C H 0.0657 0.5513 0.1589 0.051 Uiso 1 1 calc R U . . .
C13 C -0.0387(5) 0.4017(3) 0.4161(3) 0.0230(16) Uani 1 1 d . U . . .
C14 C -0.1211(5) 0.3769(3) 0.3719(2) 0.0276(17) Uani 1 1 d . U . . .
H14A H -0.0998 0.3837 0.3400 0.041 Uiso 1 1 calc R U . . .
H14B H -0.1757 0.3948 0.3809 0.041 Uiso 1 1 calc R U . . .
H14C H -0.1413 0.3362 0.3662 0.041 Uiso 1 1 calc R U . . .
C15 C -0.0699(5) 0.3932(3) 0.4665(2) 0.0279(17) Uani 1 1 d . U . . .
H15A H -0.0913 0.3527 0.4618 0.042 Uiso 1 1 calc R U . . .
H15B H -0.1233 0.4120 0.4759 0.042 Uiso 1 1 calc R U . . .
H15C H -0.0153 0.4092 0.4944 0.042 Uiso 1 1 calc R U . . .
C16 C -0.0007(5) 0.4645(3) 0.4235(3) 0.0267(17) Uani 1 1 d . U . . .
H16A H 0.0559 0.4789 0.4502 0.040 Uiso 1 1 calc R U . . .
H16B H -0.0513 0.4851 0.4344 0.040 Uiso 1 1 calc R U . . .
H16C H 0.0176 0.4696 0.3905 0.040 Uiso 1 1 calc R U . . .
C17 C 0.1935(5) 0.3636(3) 0.5114(2) 0.0238(16) Uani 1 1 d . U . . .
C18 C 0.2830(6) 0.3525(4) 0.4895(3) 0.079(4) Uani 1 1 d . U . . .
H18A H 0.2835 0.3124 0.4824 0.118 Uiso 1 1 calc R U . . .
H18B H 0.3393 0.3752 0.5146 0.118 Uiso 1 1 calc R U . . .
H18C H 0.2854 0.3626 0.4570 0.118 Uiso 1 1 calc R U . . .
C19 C 0.1837(6) 0.3462(4) 0.5595(3) 0.071(3) Uani 1 1 d . U . . .
H19A H 0.1220 0.3520 0.5718 0.107 Uiso 1 1 calc R U . . .
H19B H 0.2370 0.3689 0.5866 0.107 Uiso 1 1 calc R U . . .
H19C H 0.1857 0.3062 0.5517 0.107 Uiso 1 1 calc R U . . .
C20 C 0.1900(7) 0.4249(3) 0.5236(4) 0.085(4) Uani 1 1 d . U . . .
H20A H 0.2026 0.4375 0.4930 0.127 Uiso 1 1 calc R U . . .
H20B H 0.2392 0.4472 0.5530 0.127 Uiso 1 1 calc R U . . .
H20C H 0.1259 0.4299 0.5326 0.127 Uiso 1 1 calc R U . . .
C21 C -0.0594(5) 0.2231(3) 0.4180(3) 0.0236(16) Uani 1 1 d . U . . .
C22 C -0.1369(5) 0.1837(3) 0.3764(3) 0.0328(18) Uani 1 1 d . U . . .
H22A H -0.1899 0.2026 0.3723 0.049 Uiso 1 1 calc R U . . .
H22B H -0.1612 0.1499 0.3864 0.049 Uiso 1 1 calc R U . . .
H22C H -0.1101 0.1731 0.3434 0.049 Uiso 1 1 calc R U . . .
C23 C 0.0250(5) 0.1949(3) 0.4250(3) 0.0252(16) Uani 1 1 d . U . . .
H23A H 0.0508 0.1833 0.3918 0.038 Uiso 1 1 calc R U . . .
H23B H 0.0022 0.1616 0.4362 0.038 Uiso 1 1 calc R U . . .
H23C H 0.0759 0.2216 0.4514 0.038 Uiso 1 1 calc R U . . .
C24 C -0.0988(5) 0.2435(3) 0.4692(2) 0.0259(17) Uani 1 1 d . U . . .
H24A H -0.0472 0.2703 0.4951 0.039 Uiso 1 1 calc R U . . .
H24B H -0.1232 0.2113 0.4816 0.039 Uiso 1 1 calc R U . . .
H24C H -0.1516 0.2622 0.4640 0.039 Uiso 1 1 calc R U . . .
C25 C 0.5309(5) 0.4357(3) 0.3922(2) 0.0249(16) Uani 1 1 d . U . . .
C26 C 0.5134(6) 0.4947(3) 0.4072(3) 0.051(2) Uani 1 1 d . U . . .
H26A H 0.5532 0.5171 0.3889 0.076 Uiso 1 1 calc R U . . .
H26B H 0.5307 0.5121 0.4450 0.076 Uiso 1 1 calc R U . . .
H26C H 0.4450 0.4934 0.3976 0.076 Uiso 1 1 calc R U . . .
C27 C 0.6377(5) 0.4362(3) 0.3995(3) 0.0330(18) Uani 1 1 d . U . . .
H27A H 0.6472 0.3975 0.3873 0.049 Uiso 1 1 calc R U . . .
H27B H 0.6632 0.4527 0.4365 0.049 Uiso 1 1 calc R U . . .
H27C H 0.6718 0.4587 0.3794 0.049 Uiso 1 1 calc R U . . .
C28 C 0.4747(6) 0.3997(4) 0.4217(3) 0.049(2) Uani 1 1 d . U . . .
H28A H 0.4070 0.4028 0.4190 0.073 Uiso 1 1 calc R U . . .
H28B H 0.5027 0.4130 0.4585 0.073 Uiso 1 1 calc R U . . .
H28C H 0.4785 0.3603 0.4067 0.073 Uiso 1 1 calc R U . . .
C29 C 0.4082(5) 0.4370(3) 0.2340(2) 0.0210(15) Uani 1 1 d . U . . .
C30 C 0.3509(5) 0.4745(3) 0.2667(3) 0.0291(17) Uani 1 1 d . U . . .
H30A H 0.2823 0.4558 0.2594 0.044 Uiso 1 1 calc R U . . .
H30B H 0.3595 0.5102 0.2584 0.044 Uiso 1 1 calc R U . . .
H30C H 0.3736 0.4819 0.3037 0.044 Uiso 1 1 calc R U . . .
C31 C 0.3703(5) 0.4200(3) 0.1750(2) 0.0257(17) Uani 1 1 d . U . . .
H31A H 0.4096 0.3958 0.1550 0.039 Uiso 1 1 calc R U . . .
H31B H 0.3746 0.4540 0.1640 0.039 Uiso 1 1 calc R U . . .
H31C H 0.3028 0.3994 0.1689 0.039 Uiso 1 1 calc R U . . .
C33 C 0.4842(4) 0.2724(3) 0.2611(2) 0.0194(15) Uani 1 1 d . U . . .
C32 C 0.5152(5) 0.4636(3) 0.2420(3) 0.0285(17) Uani 1 1 d . U . . .
H32A H 0.5405 0.4732 0.2790 0.043 Uiso 1 1 calc R U . . .
H32B H 0.5249 0.4978 0.2312 0.043 Uiso 1 1 calc R U . . .
H32C H 0.5495 0.4368 0.2211 0.043 Uiso 1 1 calc R U . . .
C34 C 0.4342(5) 0.2110(2) 0.2402(2) 0.0231(16) Uani 1 1 d . U . . .
H34A H 0.4099 0.1979 0.2687 0.035 Uiso 1 1 calc R U . . .
H34B H 0.4801 0.1888 0.2246 0.035 Uiso 1 1 calc R U . . .
H34C H 0.3800 0.2065 0.2136 0.035 Uiso 1 1 calc R U . . .
C35 C 0.5687(4) 0.2828(3) 0.3029(2) 0.0262(16) Uani 1 1 d . U . . .
H35A H 0.5993 0.3231 0.3149 0.039 Uiso 1 1 calc R U . . .
H35B H 0.6159 0.2611 0.2884 0.039 Uiso 1 1 calc R U . . .
H35C H 0.5453 0.2711 0.3323 0.039 Uiso 1 1 calc R U . . .
C36 C 0.5166(5) 0.2955(3) 0.2164(3) 0.0291(17) Uani 1 1 d . U . . .
H36A H 0.4605 0.2899 0.1907 0.044 Uiso 1 1 calc R U . . .
H36B H 0.5641 0.2754 0.1995 0.044 Uiso 1 1 calc R U . . .
H36C H 0.5459 0.3359 0.2305 0.044 Uiso 1 1 calc R U . . .
C37 C -0.1221(5) 0.2329(3) 0.2190(3) 0.0266(17) Uani 1 1 d . U . . .
C38 C -0.1548(5) 0.1954(3) 0.1636(3) 0.045(2) Uani 1 1 d . U . . .
H38A H -0.1060 0.2039 0.1414 0.067 Uiso 1 1 calc R U . . .
H38B H -0.2164 0.2022 0.1509 0.067 Uiso 1 1 calc R U . . .
H38C H -0.1633 0.1558 0.1627 0.067 Uiso 1 1 calc R U . . .
C39 C -0.1958(5) 0.2212(3) 0.2547(3) 0.041(2) Uani 1 1 d . U . . .
H39A H -0.2076 0.1813 0.2529 0.062 Uiso 1 1 calc R U . . .
H39B H -0.2564 0.2305 0.2439 0.062 Uiso 1 1 calc R U . . .
H39C H -0.1710 0.2445 0.2907 0.062 Uiso 1 1 calc R U . . .
C40 C -0.1004(6) 0.2950(3) 0.2213(3) 0.052(2) Uani 1 1 d . U . . .
H40A H -0.0788 0.3185 0.2574 0.078 Uiso 1 1 calc R U . . .
H40B H -0.1589 0.3046 0.2082 0.078 Uiso 1 1 calc R U . . .
H40C H -0.0494 0.3018 0.1997 0.078 Uiso 1 1 calc R U . . .
C41 C 0.1391(5) 0.2493(3) 0.1354(2) 0.0207(15) Uani 1 1 d . U . . .
C42 C 0.1061(5) 0.2098(3) 0.0805(2) 0.0251(16) Uani 1 1 d . U . . .
H42A H 0.1133 0.1717 0.0793 0.038 Uiso 1 1 calc R U . . .
H42B H 0.1456 0.2231 0.0562 0.038 Uiso 1 1 calc R U . . .
H42C H 0.0381 0.2091 0.0704 0.038 Uiso 1 1 calc R U . . .
C43 C 0.1272(6) 0.3088(3) 0.1394(3) 0.037(2) Uani 1 1 d . U . . .
H43A H 0.0609 0.3075 0.1256 0.055 Uiso 1 1 calc R U . . .
H43B H 0.1725 0.3251 0.1191 0.055 Uiso 1 1 calc R U . . .
H43C H 0.1407 0.3320 0.1760 0.055 Uiso 1 1 calc R U . . .
C44 C 0.2428(5) 0.2490(3) 0.1531(3) 0.0325(18) Uani 1 1 d . U . . .
H44A H 0.2632 0.2753 0.1884 0.049 Uiso 1 1 calc R U . . .
H44B H 0.2851 0.2606 0.1292 0.049 Uiso 1 1 calc R U . . .
H44C H 0.2472 0.2109 0.1534 0.049 Uiso 1 1 calc R U . . .
C45 C 0.1112(5) 0.1323(2) 0.2356(2) 0.0173(14) Uani 1 1 d . U . . .
C46 C 0.0662(5) 0.1074(3) 0.1784(2) 0.0272(17) Uani 1 1 d . U . . .
H46A H 0.0065 0.1204 0.1734 0.041 Uiso 1 1 calc R U . . .
H46B H 0.0515 0.0661 0.1689 0.041 Uiso 1 1 calc R U . . .
H46C H 0.1119 0.1197 0.1561 0.041 Uiso 1 1 calc R U . . .
C47 C 0.0396(5) 0.1166(3) 0.2714(3) 0.0298(18) Uani 1 1 d . U . . .
H47A H 0.0694 0.1331 0.3077 0.045 Uiso 1 1 calc R U . . .
H47B H 0.0216 0.0755 0.2630 0.045 Uiso 1 1 calc R U . . .
H47C H -0.0183 0.1313 0.2663 0.045 Uiso 1 1 calc R U . . .
C48 C 0.2040(5) 0.1135(3) 0.2441(3) 0.0303(18) Uani 1 1 d . U . . .
H48A H 0.2467 0.1221 0.2191 0.045 Uiso 1 1 calc R U . . .
H48B H 0.1897 0.0728 0.2390 0.045 Uiso 1 1 calc R U . . .
H48C H 0.2359 0.1334 0.2796 0.045 Uiso 1 1 calc R U . . .
C49 C 0.2925(5) 0.1414(3) 0.4483(3) 0.0292(17) Uani 1 1 d . U . . .
C50 C 0.2210(5) 0.1082(3) 0.3997(3) 0.043(2) Uani 1 1 d . U . . .
H50A H 0.2037 0.1341 0.3814 0.064 Uiso 1 1 calc R U . . .
H50B H 0.1627 0.0887 0.4099 0.064 Uiso 1 1 calc R U . . .
H50C H 0.2506 0.0804 0.3766 0.064 Uiso 1 1 calc R U . . .
C51 C 0.2537(6) 0.1900(4) 0.4815(3) 0.047(2) Uani 1 1 d . U . . .
H51A H 0.2994 0.2099 0.5131 0.071 Uiso 1 1 calc R U . . .
H51B H 0.1912 0.1751 0.4912 0.071 Uiso 1 1 calc R U . . .
H51C H 0.2454 0.2161 0.4616 0.071 Uiso 1 1 calc R U . . .
C52 C 0.3155(5) 0.1024(3) 0.4785(3) 0.048(2) Uani 1 1 d . U . . .
H52A H 0.3452 0.0737 0.4568 0.073 Uiso 1 1 calc R U . . .
H52B H 0.2558 0.0841 0.4884 0.073 Uiso 1 1 calc R U . . .
H52C H 0.3604 0.1243 0.5100 0.073 Uiso 1 1 calc R U . . .
C53 C 0.4767(6) 0.1030(3) 0.3235(3) 0.041(2) Uani 1 1 d . U . . .
C54 C 0.4840(7) 0.0743(4) 0.3662(3) 0.072(3) Uani 1 1 d . U . . .
H54A H 0.5229 0.1013 0.3977 0.108 Uiso 1 1 calc R U . . .
H54B H 0.5146 0.0421 0.3540 0.108 Uiso 1 1 calc R U . . .
H54C H 0.4190 0.0610 0.3740 0.108 Uiso 1 1 calc R U . . .
C55 C 0.5765(5) 0.1294(3) 0.3142(3) 0.052(2) Uani 1 1 d . U . . .
H55A H 0.5703 0.1466 0.2862 0.078 Uiso 1 1 calc R U . . .
H55B H 0.6142 0.1002 0.3042 0.078 Uiso 1 1 calc R U . . .
H55C H 0.6095 0.1583 0.3463 0.078 Uiso 1 1 calc R U . . .
C56 C 0.4214(6) 0.0615(3) 0.2735(3) 0.058(3) Uani 1 1 d . U . . .
H56A H 0.3542 0.0492 0.2788 0.087 Uiso 1 1 calc R U . . .
H56B H 0.4512 0.0288 0.2634 0.087 Uiso 1 1 calc R U . . .
H56C H 0.4228 0.0797 0.2459 0.087 Uiso 1 1 calc R U . . .
C57 C 0.5737(6) 0.2617(3) 0.4611(3) 0.040(2) Uani 1 1 d . U . . .
C58 C 0.5174(6) 0.2931(4) 0.4976(3) 0.053(2) Uani 1 1 d . U . . .
H58A H 0.4767 0.3106 0.4792 0.079 Uiso 1 1 calc R U . . .
H58B H 0.5614 0.3224 0.5258 0.079 Uiso 1 1 calc R U . . .
H58C H 0.4765 0.2672 0.5123 0.079 Uiso 1 1 calc R U . . .
C59 C 0.6579(5) 0.3003(3) 0.4495(3) 0.038(2) Uani 1 1 d . U . . .
H59A H 0.6906 0.2782 0.4229 0.057 Uiso 1 1 calc R U . . .
H59B H 0.7034 0.3191 0.4815 0.057 Uiso 1 1 calc R U . . .
H59C H 0.6344 0.3287 0.4367 0.057 Uiso 1 1 calc R U . . .
C60 C 0.6093(6) 0.2172(3) 0.4810(3) 0.060(3) Uani 1 1 d . U . . .
H60A H 0.5537 0.1895 0.4842 0.090 Uiso 1 1 calc R U . . .
H60B H 0.6482 0.2354 0.5152 0.090 Uiso 1 1 calc R U . . .
H60C H 0.6489 0.1982 0.4565 0.090 Uiso 1 1 calc R U . . .
Ce3 Ce 0.47779(3) 0.23179(2) -0.14002(2) 0.01763(9) Uani 1 1 d . . . . .
Ce4 Ce 0.23245(3) 0.19887(2) -0.20502(2) 0.01735(9) Uani 1 1 d . . . . .
Si11 Si 0.67368(14) 0.31058(8) -0.03102(7) 0.0238(4) Uani 1 1 d . U . . .
Si12 Si 0.27968(14) 0.32321(7) -0.11872(7) 0.0197(4) Uani 1 1 d . U . . .
Si13 Si 0.26614(13) 0.11592(7) -0.13592(7) 0.0193(4) Uani 1 1 d . U . . .
Si14 Si 0.47037(13) 0.24474(8) -0.25959(7) 0.0210(4) Uani 1 1 d . U . . .
Si15 Si 0.05018(14) 0.11415(8) -0.32223(7) 0.0230(4) Uani 1 1 d . U . . .
O101 O 0.5717(3) 0.28141(18) -0.06596(15) 0.0227(11) Uani 1 1 d . U . . .
O102 O 0.7594(3) 0.27628(19) -0.04524(17) 0.0284(11) Uani 1 1 d . U . . .
O103 O 0.7089(3) 0.37049(18) -0.04322(16) 0.0259(11) Uani 1 1 d . U . . .
O104 O 0.6701(3) 0.3188(2) 0.03084(16) 0.0304(12) Uani 1 1 d . U . . .
O105 O 0.3337(3) 0.27208(17) -0.12733(15) 0.0203(10) Uani 1 1 d . U . . .
O106 O 0.1830(3) 0.29290(17) -0.16455(16) 0.0221(10) Uani 1 1 d . U . . .
O107 O 0.2488(3) 0.34708(18) -0.06164(16) 0.0259(11) Uani 1 1 d . U . . .
O108 O 0.3310(3) 0.37737(17) -0.13403(16) 0.0237(11) Uani 1 1 d . U . . .
O109 O 0.3374(3) 0.15662(17) -0.15966(16) 0.0204(10) Uani 1 1 d . U . . .
O110 O 0.1624(3) 0.13019(17) -0.15561(16) 0.0206(10) Uani 1 1 d . U . . .
O111 O 0.2643(3) 0.04953(18) -0.15693(17) 0.0251(11) Uani 1 1 d . U . . .
O112 O 0.2764(3) 0.13453(18) -0.07305(16) 0.0250(11) Uani 1 1 d . U . . .
O113 O 0.3833(3) 0.22183(17) -0.23079(15) 0.0204(10) Uani 1 1 d . U . . .
O114 O 0.5634(3) 0.25991(18) -0.21240(15) 0.0213(10) Uani 1 1 d . U . . .
O115 O 0.4861(3) 0.20087(19) -0.31298(16) 0.0279(11) Uani 1 1 d . U . . .
O116 O 0.4699(3) 0.30394(18) -0.27067(16) 0.0287(12) Uani 1 1 d . U . . .
O117 O 0.1229(3) 0.15861(18) -0.27450(16) 0.0269(11) Uani 1 1 d . U . . .
O118 O 0.1119(4) 0.06563(19) -0.34535(18) 0.0376(13) Uani 1 1 d . U . . .
O119 O -0.0465(3) 0.08360(19) -0.30430(17) 0.0299(12) Uani 1 1 d . U . . .
O120 O 0.0120(4) 0.1409(2) -0.36513(18) 0.0391(14) Uani 1 1 d . U . . .
N11 N 0.5612(4) 0.1567(2) -0.1542(2) 0.0311(15) Uani 1 1 d . U . . .
N12 N 0.6166(5) 0.1287(3) -0.1700(2) 0.0383(16) Uani 1 1 d . U . . .
N13 N 0.6712(6) 0.1020(4) -0.1859(3) 0.083(3) Uani 1 1 d . U . . .
C68 C 0.2982(5) 0.0142(3) -0.2005(3) 0.0325(18) Uani 1 1 d . U . . .
C69 C 0.2407(7) -0.0451(3) -0.2083(4) 0.077(3) Uani 1 1 d . U . . .
H69A H 0.2478 -0.0546 -0.1756 0.116 Uiso 1 1 calc R U . . .
H69B H 0.2649 -0.0719 -0.2356 0.116 Uiso 1 1 calc R U . . .
H69C H 0.1723 -0.0471 -0.2187 0.116 Uiso 1 1 calc R U . . .
C70 C 0.4051(6) 0.0193(4) -0.1880(3) 0.054(2) Uani 1 1 d . U . . .
H70A H 0.4389 0.0586 -0.1813 0.081 Uiso 1 1 calc R U . . .
H70B H 0.4287 -0.0048 -0.2176 0.081 Uiso 1 1 calc R U . . .
H70C H 0.4172 0.0074 -0.1570 0.081 Uiso 1 1 calc R U . . .
C71 C 0.2795(7) 0.0328(4) -0.2492(3) 0.069(3) Uani 1 1 d . U . . .
H71A H 0.2111 0.0338 -0.2550 0.104 Uiso 1 1 calc R U . . .
H71B H 0.2960 0.0059 -0.2796 0.104 Uiso 1 1 calc R U . . .
H71C H 0.3194 0.0704 -0.2441 0.104 Uiso 1 1 calc R U . . .
C72 C 0.3348(5) 0.1194(3) -0.0346(3) 0.0331(18) Uani 1 1 d . U . . .
C73 C 0.4406(5) 0.1323(3) -0.0429(3) 0.039(2) Uani 1 1 d . U . . .
H73A H 0.4482 0.1106 -0.0782 0.059 Uiso 1 1 calc R U . . .
H73B H 0.4801 0.1219 -0.0174 0.059 Uiso 1 1 calc R U . . .
H73C H 0.4617 0.1727 -0.0385 0.059 Uiso 1 1 calc R U . . .
C74 C 0.2984(6) 0.0579(3) -0.0390(3) 0.044(2) Uani 1 1 d . U . . .
H74A H 0.2292 0.0510 -0.0359 0.066 Uiso 1 1 calc R U . . .
H74B H 0.3334 0.0487 -0.0110 0.066 Uiso 1 1 calc R U . . .
H74C H 0.3092 0.0343 -0.0729 0.066 Uiso 1 1 calc R U . . .
C75 C 0.3186(5) 0.1572(3) 0.0178(2) 0.0357(19) Uani 1 1 d . U . . .
H75A H 0.3392 0.1968 0.0192 0.054 Uiso 1 1 calc R U . . .
H75B H 0.3565 0.1499 0.0460 0.054 Uiso 1 1 calc R U . . .
H75C H 0.2499 0.1491 0.0218 0.054 Uiso 1 1 calc R U . . .
C101 C 0.7894(5) 0.2319(3) -0.0279(3) 0.0342(19) Uani 1 1 d . U . . .
C102 C 0.7014(5) 0.1892(3) -0.0239(3) 0.040(2) Uani 1 1 d . U . . .
H10D H 0.6682 0.2067 0.0050 0.060 Uiso 1 1 calc R U . . .
H10E H 0.7221 0.1566 -0.0176 0.060 Uiso 1 1 calc R U . . .
H10F H 0.6572 0.1768 -0.0566 0.060 Uiso 1 1 calc R U . . .
C103 C 0.8467(6) 0.2042(3) -0.0698(3) 0.050(2) Uani 1 1 d . U . . .
H10G H 0.8047 0.1882 -0.1032 0.075 Uiso 1 1 calc R U . . .
H10H H 0.8706 0.1741 -0.0602 0.075 Uiso 1 1 calc R U . . .
H10I H 0.9015 0.2325 -0.0729 0.075 Uiso 1 1 calc R U . . .
C104 C 0.8541(6) 0.2587(4) 0.0239(3) 0.053(2) Uani 1 1 d . U . . .
H10J H 0.9109 0.2847 0.0194 0.080 Uiso 1 1 calc R U . . .
H10K H 0.8749 0.2292 0.0361 0.080 Uiso 1 1 calc R U . . .
H10L H 0.8182 0.2795 0.0496 0.080 Uiso 1 1 calc R U . . .
C105 C 0.7999(5) 0.4109(3) -0.0298(3) 0.0336(18) Uani 1 1 d . U . . .
C106 C 0.7783(5) 0.4633(3) -0.0411(3) 0.044(2) Uani 1 1 d . U . . .
H10M H 0.7561 0.4543 -0.0784 0.066 Uiso 1 1 calc R U . . .
H10N H 0.8371 0.4932 -0.0315 0.066 Uiso 1 1 calc R U . . .
H10O H 0.7279 0.4761 -0.0208 0.066 Uiso 1 1 calc R U . . .
C107 C 0.8357(6) 0.4241(4) 0.0285(3) 0.062(3) Uani 1 1 d . U . . .
H10P H 0.7860 0.4373 0.0493 0.094 Uiso 1 1 calc R U . . .
H10Q H 0.8951 0.4536 0.0380 0.094 Uiso 1 1 calc R U . . .
H10R H 0.8487 0.3900 0.0353 0.094 Uiso 1 1 calc R U . . .
C108 C 0.8745(5) 0.3878(3) -0.0623(3) 0.0353(19) Uani 1 1 d . U . . .
H10S H 0.8850 0.3534 -0.0550 0.053 Uiso 1 1 calc R U . . .
H10T H 0.9354 0.4160 -0.0535 0.053 Uiso 1 1 calc R U . . .
H10U H 0.8511 0.3790 -0.0994 0.053 Uiso 1 1 calc R U . . .
C109 C 0.6019(5) 0.3365(3) 0.0653(3) 0.0372(19) Uani 1 1 d . U . . .
C110 C 0.6592(6) 0.3577(4) 0.1203(3) 0.063(3) Uani 1 1 d . U . . .
H11D H 0.6818 0.3264 0.1285 0.094 Uiso 1 1 calc R U . . .
H11E H 0.6174 0.3724 0.1459 0.094 Uiso 1 1 calc R U . . .
H11F H 0.7149 0.3877 0.1217 0.094 Uiso 1 1 calc R U . . .
C111 C 0.5615(6) 0.3826(3) 0.0525(3) 0.054(2) Uani 1 1 d . U . . .
H11G H 0.6146 0.4138 0.0532 0.081 Uiso 1 1 calc R U . . .
H11H H 0.5192 0.3962 0.0782 0.081 Uiso 1 1 calc R U . . .
H11I H 0.5242 0.3679 0.0177 0.081 Uiso 1 1 calc R U . . .
C112 C 0.5226(5) 0.2860(3) 0.0616(3) 0.0342(19) Uani 1 1 d . U . . .
H11J H 0.4887 0.2710 0.0259 0.051 Uiso 1 1 calc R U . . .
H11K H 0.4768 0.2974 0.0859 0.051 Uiso 1 1 calc R U . . .
H11L H 0.5509 0.2569 0.0704 0.051 Uiso 1 1 calc R U . . .
C113 C 0.1082(5) 0.3202(3) -0.1817(3) 0.0316(18) Uani 1 1 d . U . . .
C114 C 0.1494(6) 0.3477(3) -0.2216(3) 0.054(3) Uani 1 1 d . U . . .
H11M H 0.2102 0.3747 -0.2056 0.080 Uiso 1 1 calc R U . . .
H11N H 0.1030 0.3675 -0.2330 0.080 Uiso 1 1 calc R U . . .
H11O H 0.1613 0.3186 -0.2517 0.080 Uiso 1 1 calc R U . . .
C115 C 0.0204(5) 0.2738(3) -0.2057(3) 0.040(2) Uani 1 1 d . U . . .
H11P H 0.0378 0.2445 -0.2337 0.060 Uiso 1 1 calc R U . . .
H11Q H -0.0298 0.2892 -0.2200 0.060 Uiso 1 1 calc R U . . .
H11R H -0.0040 0.2575 -0.1789 0.060 Uiso 1 1 calc R U . . .
C116 C 0.0844(6) 0.3635(3) -0.1355(3) 0.059(3) Uani 1 1 d . U . . .
H11S H 0.0661 0.3457 -0.1086 0.088 Uiso 1 1 calc R U . . .
H11T H 0.0305 0.3784 -0.1467 0.088 Uiso 1 1 calc R U . . .
H11U H 0.1411 0.3944 -0.1211 0.088 Uiso 1 1 calc R U . . .
C117 C 0.2127(5) 0.3220(3) -0.0225(3) 0.0290(17) Uani 1 1 d . U . . .
C118 C 0.1446(6) 0.2647(3) -0.0487(3) 0.045(2) Uani 1 1 d . U . . .
H11V H 0.0918 0.2693 -0.0714 0.067 Uiso 1 1 calc R U . . .
H11W H 0.1179 0.2492 -0.0219 0.067 Uiso 1 1 calc R U . . .
H11X H 0.1804 0.2388 -0.0695 0.067 Uiso 1 1 calc R U . . .
C119 C 0.1570(6) 0.3628(3) 0.0099(3) 0.053(2) Uani 1 1 d . U . . .
H11Y H 0.2004 0.3998 0.0257 0.079 Uiso 1 1 calc R U . . .
H11Z H 0.1320 0.3481 0.0375 0.079 Uiso 1 1 calc R U . . .
H11' H 0.1030 0.3665 -0.0126 0.079 Uiso 1 1 calc R U . . .
C120 C 0.2977(6) 0.3151(4) 0.0098(3) 0.049(2) Uani 1 1 d . U . . .
H12D H 0.3293 0.2873 -0.0119 0.074 Uiso 1 1 calc R U . . .
H12E H 0.2753 0.3021 0.0388 0.074 Uiso 1 1 calc R U . . .
H12F H 0.3439 0.3514 0.0237 0.074 Uiso 1 1 calc R U . . .
C121 C 0.4111(6) 0.4231(3) -0.1075(3) 0.0341(19) Uani 1 1 d . U . . .
C125 C 0.0610(5) 0.1049(3) -0.1518(3) 0.0250(16) Uani 1 1 d . U . . .
C126 C 0.0534(5) 0.1000(3) -0.0970(3) 0.042(2) Uani 1 1 d . U . . .
H12G H 0.0913 0.0733 -0.0909 0.062 Uiso 1 1 calc R U . . .
H12H H -0.0145 0.0865 -0.0936 0.062 Uiso 1 1 calc R U . . .
H12I H 0.0784 0.1371 -0.0713 0.062 Uiso 1 1 calc R U . . .
C127 C 0.0323(5) 0.0474(3) -0.1920(3) 0.042(2) Uani 1 1 d . U . . .
H12J H 0.0371 0.0513 -0.2269 0.063 Uiso 1 1 calc R U . . .
H12K H -0.0344 0.0299 -0.1899 0.063 Uiso 1 1 calc R U . . .
H12L H 0.0756 0.0236 -0.1852 0.063 Uiso 1 1 calc R U . . .
C128 C 0.0011(5) 0.1444(3) -0.1634(2) 0.0255(16) Uani 1 1 d . U . . .
H12M H 0.0252 0.1823 -0.1388 0.038 Uiso 1 1 calc R U . . .
H12N H -0.0666 0.1308 -0.1598 0.038 Uiso 1 1 calc R U . . .
H12O H 0.0059 0.1459 -0.1991 0.038 Uiso 1 1 calc R U . . .
C129 C 0.6649(5) 0.2879(3) -0.2118(2) 0.0252(16) Uani 1 1 d . U . . .
C130 C 0.6923(5) 0.2763(3) -0.2671(2) 0.038(2) Uani 1 1 d . U . . .
H13A H 0.6766 0.2356 -0.2847 0.057 Uiso 1 1 calc R U . . .
H13B H 0.7618 0.2909 -0.2655 0.057 Uiso 1 1 calc R U . . .
H13C H 0.6562 0.2950 -0.2866 0.057 Uiso 1 1 calc R U . . .
C131 C 0.6749(5) 0.3503(3) -0.1856(3) 0.0345(19) Uani 1 1 d . U . . .
H13D H 0.6307 0.3649 -0.2052 0.052 Uiso 1 1 calc R U . . .
H13E H 0.7415 0.3702 -0.1846 0.052 Uiso 1 1 calc R U . . .
H13F H 0.6589 0.3563 -0.1499 0.052 Uiso 1 1 calc R U . . .
C132 C 0.7259(5) 0.2618(3) -0.1804(3) 0.0315(18) Uani 1 1 d . U . . .
H13G H 0.7057 0.2673 -0.1456 0.047 Uiso 1 1 calc R U . . .
H13H H 0.7942 0.2800 -0.1771 0.047 Uiso 1 1 calc R U . . .
H13I H 0.7169 0.2214 -0.1983 0.047 Uiso 1 1 calc R U . . .
C133 C 0.4835(6) 0.1417(3) -0.3317(3) 0.0333(19) Uani 1 1 d . U . . .
C134 C 0.3832(6) 0.1114(4) -0.3543(3) 0.067(3) Uani 1 1 d . U . . .
H13J H 0.3418 0.1143 -0.3265 0.100 Uiso 1 1 calc R U . . .
H13K H 0.3822 0.0717 -0.3716 0.100 Uiso 1 1 calc R U . . .
H13L H 0.3592 0.1284 -0.3798 0.100 Uiso 1 1 calc R U . . .
C135 C 0.5480(7) 0.1354(4) -0.3758(3) 0.068(3) Uani 1 1 d . U . . .
H13M H 0.5265 0.1536 -0.4008 0.102 Uiso 1 1 calc R U . . .
H13N H 0.5431 0.0953 -0.3936 0.102 Uiso 1 1 calc R U . . .
H13O H 0.6153 0.1533 -0.3610 0.102 Uiso 1 1 calc R U . . .
C136 C 0.5232(6) 0.1217(3) -0.2893(3) 0.056(3) Uani 1 1 d . U . . .
H13P H 0.5871 0.1454 -0.2738 0.083 Uiso 1 1 calc R U . . .
H13Q H 0.5289 0.0825 -0.3038 0.083 Uiso 1 1 calc R U . . .
H13R H 0.4797 0.1241 -0.2625 0.083 Uiso 1 1 calc R U . . .
C137 C 0.4290(6) 0.3214(3) -0.3129(3) 0.0337(17) Uani 1 1 d . U . . .
C141 C 0.0833(6) 0.0100(3) -0.3812(3) 0.0330(18) Uani 1 1 d . U . . .
C142 C 0.1754(6) -0.0060(4) -0.3995(3) 0.055(2) Uani 1 1 d . U . . .
H14D H 0.2030 0.0184 -0.4196 0.082 Uiso 1 1 calc R U . . .
H14E H 0.1609 -0.0454 -0.4215 0.082 Uiso 1 1 calc R U . . .
H14F H 0.2220 -0.0014 -0.3692 0.082 Uiso 1 1 calc R U . . .
C143 C 0.0372(6) -0.0281(3) -0.3501(3) 0.040(2) Uani 1 1 d . U . . .
H14G H 0.0831 -0.0247 -0.3199 0.060 Uiso 1 1 calc R U . . .
H14H H 0.0207 -0.0674 -0.3724 0.060 Uiso 1 1 calc R U . . .
H14I H -0.0214 -0.0166 -0.3381 0.060 Uiso 1 1 calc R U . . .
C144 C 0.0124(6) 0.0061(4) -0.4267(3) 0.057(3) Uani 1 1 d . U . . .
H14J H -0.0446 0.0193 -0.4139 0.085 Uiso 1 1 calc R U . . .
H14K H -0.0072 -0.0332 -0.4488 0.085 Uiso 1 1 calc R U . . .
H14L H 0.0427 0.0296 -0.4470 0.085 Uiso 1 1 calc R U . . .
C145 C -0.1474(5) 0.0872(3) -0.3077(3) 0.0320(18) Uani 1 1 d . U . . .
C146 C -0.1562(5) 0.1476(3) -0.2843(3) 0.040(2) Uani 1 1 d . U . . .
H14M H -0.1268 0.1613 -0.2477 0.060 Uiso 1 1 calc R U . . .
H14N H -0.2246 0.1493 -0.2862 0.060 Uiso 1 1 calc R U . . .
H14O H -0.1229 0.1711 -0.3037 0.060 Uiso 1 1 calc R U . . .
C147 C -0.1929(5) 0.0657(3) -0.3645(3) 0.041(2) Uani 1 1 d . U . . .
H14P H -0.1613 0.0902 -0.3837 0.061 Uiso 1 1 calc R U . . .
H14Q H -0.2619 0.0659 -0.3664 0.061 Uiso 1 1 calc R U . . .
H14R H -0.1847 0.0271 -0.3801 0.061 Uiso 1 1 calc R U . . .
C148 C -0.1957(5) 0.0494(3) -0.2784(3) 0.039(2) Uani 1 1 d . U . . .
H14S H -0.1866 0.0110 -0.2937 0.059 Uiso 1 1 calc R U . . .
H14T H -0.2649 0.0492 -0.2807 0.059 Uiso 1 1 calc R U . . .
H14U H -0.1670 0.0635 -0.2418 0.059 Uiso 1 1 calc R U . . .
C149 C 0.0595(6) 0.1801(3) -0.3905(3) 0.043(2) Uani 1 1 d . U . . .
C150 C 0.1632(7) 0.1726(4) -0.3958(4) 0.075(3) Uani 1 1 d . U . . .
H15D H 0.1985 0.1802 -0.3610 0.113 Uiso 1 1 calc R U . . .
H15E H 0.1955 0.1990 -0.4129 0.113 Uiso 1 1 calc R U . . .
H15F H 0.1622 0.1339 -0.4166 0.113 Uiso 1 1 calc R U . . .
C151 C 0.0561(8) 0.2379(3) -0.3588(4) 0.074(3) Uani 1 1 d . U . . .
H15G H -0.0111 0.2421 -0.3596 0.111 Uiso 1 1 calc R U . . .
H15H H 0.0935 0.2655 -0.3732 0.111 Uiso 1 1 calc R U . . .
H15I H 0.0838 0.2444 -0.3227 0.111 Uiso 1 1 calc R U . . .
C152 C 0.0009(7) 0.1638(4) -0.4434(3) 0.070(3) Uani 1 1 d . U . . .
H15J H 0.0077 0.1264 -0.4641 0.104 Uiso 1 1 calc R U . . .
H15K H 0.0242 0.1915 -0.4614 0.104 Uiso 1 1 calc R U . . .
H15L H -0.0673 0.1631 -0.4393 0.104 Uiso 1 1 calc R U . . .
C138 C 0.4269(11) 0.2812(6) -0.3659(5) 0.044(4) Uani 0.576(8) 1 d . U P A 1
H13S H 0.4926 0.2763 -0.3714 0.065 Uiso 0.576(8) 1 calc R U P A 1
H13T H 0.4013 0.2962 -0.3924 0.065 Uiso 0.576(8) 1 calc R U P A 1
H13U H 0.3854 0.2446 -0.3685 0.065 Uiso 0.576(8) 1 calc R U P A 1
C124 C 0.4243(13) 0.4581(8) -0.1442(7) 0.050(5) Uani 0.576(8) 1 d . U P A 1
H12P H 0.4342 0.4346 -0.1783 0.075 Uiso 0.576(8) 1 calc R U P A 1
H12Q H 0.4807 0.4893 -0.1302 0.075 Uiso 0.576(8) 1 calc R U P A 1
H12R H 0.3665 0.4733 -0.1481 0.075 Uiso 0.576(8) 1 calc R U P A 1
C123 C 0.4883(11) 0.4016(6) -0.0789(6) 0.040(4) Uani 0.576(8) 1 d . U P A 1
H12S H 0.4596 0.3864 -0.0524 0.061 Uiso 0.576(8) 1 calc R U P A 1
H12T H 0.5434 0.4329 -0.0621 0.061 Uiso 0.576(8) 1 calc R U P A 1
H12U H 0.5104 0.3718 -0.1042 0.061 Uiso 0.576(8) 1 calc R U P A 1
C122 C 0.3677(14) 0.4658(8) -0.0652(8) 0.048(5) Uani 0.576(8) 1 d . U P A 1
H12V H 0.3139 0.4763 -0.0823 0.072 Uiso 0.576(8) 1 calc R U P A 1
H12W H 0.4179 0.4996 -0.0479 0.072 Uiso 0.576(8) 1 calc R U P A 1
H12X H 0.3442 0.4478 -0.0393 0.072 Uiso 0.576(8) 1 calc R U P A 1
C139 C 0.4940(11) 0.3782(6) -0.3071(5) 0.050(4) Uani 0.576(8) 1 d . U P A 1
H13V H 0.4943 0.4037 -0.2721 0.076 Uiso 0.576(8) 1 calc R U P A 1
H13W H 0.4698 0.3942 -0.3333 0.076 Uiso 0.576(8) 1 calc R U P A 1
H13$ H 0.5599 0.3734 -0.3121 0.076 Uiso 0.576(8) 1 calc R U P A 1
C140 C 0.3291(11) 0.3288(8) -0.3007(6) 0.064(5) Uani 0.576(8) 1 d . U P A 1
H14V H 0.2844 0.2919 -0.3112 0.096 Uiso 0.576(8) 1 calc R U P A 1
H14W H 0.3068 0.3528 -0.3199 0.096 Uiso 0.576(8) 1 calc R U P A 1
H14$ H 0.3313 0.3466 -0.2632 0.096 Uiso 0.576(8) 1 calc R U P A 1
C401 C 0.871(2) 0.0853(11) 0.0550(10) 0.073(6) Uani 0.48(2) 1 d . U P B 1
H40D H 0.8505 0.0623 0.0777 0.110 Uiso 0.48(2) 1 calc R U P B 1
H40E H 0.8158 0.0985 0.0428 0.110 Uiso 0.48(2) 1 calc R U P B 1
H40F H 0.9221 0.1178 0.0746 0.110 Uiso 0.48(2) 1 calc R U P B 1
C402 C 0.9085(19) 0.0510(11) 0.0097(11) 0.063(5) Uani 0.48(2) 1 d . U P B 1
H40G H 0.8540 0.0215 -0.0125 0.076 Uiso 0.48(2) 1 calc R U P B 1
H40H H 0.9338 0.0755 -0.0113 0.076 Uiso 0.48(2) 1 calc R U P B 1
C403 C 0.985(2) 0.0235(11) 0.0231(10) 0.057(5) Uani 0.48(2) 1 d . U P B 1
H40I H 0.9649 0.0059 0.0502 0.068 Uiso 0.48(2) 1 calc R U P B 1
H40J H 1.0441 0.0533 0.0391 0.068 Uiso 0.48(2) 1 calc R U P B 1
C38A C 0.5054(13) 0.3207(8) -0.3510(7) 0.042(4) Uani 0.424(8) 1 d . U P A 2
H38D H 0.5627 0.3505 -0.3345 0.063 Uiso 0.424(8) 1 calc R U P A 2
H38E H 0.4783 0.3271 -0.3827 0.063 Uiso 0.424(8) 1 calc R U P A 2
H38F H 0.5236 0.2840 -0.3601 0.063 Uiso 0.424(8) 1 calc R U P A 2
C24A C 0.4623(15) 0.4493(10) -0.1457(9) 0.031(5) Uani 0.424(8) 1 d . U P A 2
H24D H 0.4918 0.4215 -0.1689 0.046 Uiso 0.424(8) 1 calc R U P A 2
H24E H 0.5127 0.4823 -0.1262 0.046 Uiso 0.424(8) 1 calc R U P A 2
H24F H 0.4153 0.4609 -0.1664 0.046 Uiso 0.424(8) 1 calc R U P A 2
C23A C 0.4986(18) 0.3960(10) -0.1076(10) 0.064(6) Uani 0.424(8) 1 d . U P A 2
H23D H 0.5033 0.3741 -0.1433 0.096 Uiso 0.424(8) 1 calc R U P A 2
H23E H 0.4911 0.3710 -0.0856 0.096 Uiso 0.424(8) 1 calc R U P A 2
H23F H 0.5575 0.4255 -0.0939 0.096 Uiso 0.424(8) 1 calc R U P A 2
C22A C 0.3983(18) 0.4574(11) -0.0561(10) 0.041(6) Uani 0.424(8) 1 d . U P A 2
H22D H 0.3346 0.4668 -0.0576 0.061 Uiso 0.424(8) 1 calc R U P A 2
H22E H 0.4486 0.4921 -0.0451 0.061 Uiso 0.424(8) 1 calc R U P A 2
H22F H 0.4031 0.4362 -0.0310 0.061 Uiso 0.424(8) 1 calc R U P A 2
C39A C 0.4068(15) 0.3791(8) -0.2921(7) 0.045(4) Uani 0.424(8) 1 d . U P A 2
H39D H 0.3667 0.3793 -0.2639 0.067 Uiso 0.424(8) 1 calc R U P A 2
H39E H 0.3720 0.3882 -0.3202 0.067 Uiso 0.424(8) 1 calc R U P A 2
H39F H 0.4673 0.4073 -0.2786 0.067 Uiso 0.424(8) 1 calc R U P A 2
C40A C 0.3355(13) 0.2785(8) -0.3411(7) 0.042(4) Uani 0.424(8) 1 d . U P A 2
H40K H 0.3511 0.2424 -0.3589 0.063 Uiso 0.424(8) 1 calc R U P A 2
H40L H 0.3043 0.2927 -0.3668 0.063 Uiso 0.424(8) 1 calc R U P A 2
H40M H 0.2915 0.2733 -0.3156 0.063 Uiso 0.424(8) 1 calc R U P A 2
C41A C 0.866(2) 0.0875(11) 0.0247(10) 0.084(7) Uani 0.52(2) 1 d . U P B 2
H41A H 0.8935 0.1075 0.0012 0.126 Uiso 0.52(2) 1 calc R U P B 2
H41B H 0.8520 0.1147 0.0558 0.126 Uiso 0.52(2) 1 calc R U P B 2
H41C H 0.8054 0.0609 0.0068 0.126 Uiso 0.52(2) 1 calc R U P B 2
C42A C 0.9378(18) 0.0550(9) 0.0410(10) 0.064(5) Uani 0.52(2) 1 d . U P B 2
H42D H 0.9983 0.0820 0.0594 0.077 Uiso 0.52(2) 1 calc R U P B 2
H42E H 0.9101 0.0353 0.0653 0.077 Uiso 0.52(2) 1 calc R U P B 2
C43A C 0.9605(19) 0.0121(13) -0.0063(12) 0.075(7) Uani 0.52(2) 1 d . U P B 2
H43D H 0.9023 -0.0184 -0.0211 0.090 Uiso 0.52(2) 1 calc R U P B 2
H43E H 0.9769 0.0307 -0.0333 0.090 Uiso 0.52(2) 1 calc R U P B 2
C201 C 0.3780(10) -0.1000(6) -0.0722(5) 0.139(5) Uani 1 1 d . U . . .
H20D H 0.4010 -0.0822 -0.0349 0.209 Uiso 1 1 calc R U . . .
H20E H 0.3423 -0.1387 -0.0778 0.209 Uiso 1 1 calc R U . . .
H20F H 0.3355 -0.0785 -0.0841 0.209 Uiso 1 1 calc R U . . .
C202 C 0.4604(10) -0.1009(6) -0.1014(5) 0.135(4) Uani 1 1 d . U . . .
H20G H 0.4976 -0.1281 -0.0949 0.161 Uiso 1 1 calc R U . . .
H20H H 0.4387 -0.1114 -0.1393 0.161 Uiso 1 1 calc R U . . .
C203 C 0.5183(8) -0.0440(5) -0.0826(4) 0.095(3) Uani 1 1 d . U . . .
H20I H 0.5383 -0.0335 -0.0446 0.114 Uiso 1 1 calc R U . . .
H20J H 0.4804 -0.0171 -0.0893 0.114 Uiso 1 1 calc R U . . .
C204 C 0.6109(9) -0.0416(5) -0.1126(4) 0.098(3) Uani 1 1 d . U . . .
H20K H 0.6503 -0.0666 -0.1032 0.118 Uiso 1 1 calc R U . . .
H20L H 0.5893 -0.0565 -0.1505 0.118 Uiso 1 1 calc R U . . .
C205 C 0.6698(8) 0.0133(5) -0.1013(4) 0.093(3) Uani 1 1 d . U . . .
H20M H 0.6869 0.0290 -0.0631 0.111 Uiso 1 1 calc R U . . .
H20N H 0.6309 0.0374 -0.1127 0.111 Uiso 1 1 calc R U . . .
C206 C 0.7651(6) 0.0178(4) -0.1267(3) 0.062(3) Uani 1 1 d . U . . .
H20O H 0.8096 -0.0002 -0.1112 0.094 Uiso 1 1 calc R U . . .
H20P H 0.7951 0.0577 -0.1204 0.094 Uiso 1 1 calc R U . . .
H20Q H 0.7505 -0.0011 -0.1643 0.094 Uiso 1 1 calc R U . . .
C301 C 0.3100(7) -0.0877(4) 0.5045(4) 0.071(3) Uani 1 1 d . U . . .
H30D H 0.3340 -0.1203 0.4850 0.107 Uiso 1 1 calc R U . . .
H30E H 0.2410 -0.0931 0.4928 0.107 Uiso 1 1 calc R U . . .
H30F H 0.3193 -0.0838 0.5418 0.107 Uiso 1 1 calc R U . . .
C302 C 0.3653(7) -0.0346(4) 0.4950(3) 0.060(3) Uani 1 1 d . U . . .
H30G H 0.3497 -0.0373 0.4579 0.072 Uiso 1 1 calc R U . . .
H30H H 0.3429 -0.0017 0.5163 0.072 Uiso 1 1 calc R U . . .
C303 C 0.4720(6) -0.0245(3) 0.5075(3) 0.050(2) Uani 1 1 d . U . . .
H30I H 0.4935 -0.0591 0.4893 0.060 Uiso 1 1 calc R U . . .
H30J H 0.4881 -0.0175 0.5454 0.060 Uiso 1 1 calc R U . . .

loop_
_atom_site_aniso_label
_atom_site_aniso_U_11
_atom_site_aniso_U_22
_atom_site_aniso_U_33
_atom_site_aniso_U_23
_atom_site_aniso_U_13
_atom_site_aniso_U_12
Ce1 0.0173(2) 0.01546(19) 0.0142(2) 0.00612(16) 0.00311(16) 0.00477(15)
Ce2 0.0151(2) 0.01576(19) 0.0150(2) 0.00540(16) 0.00313(16) 0.00392(15)
Si1 0.0199(11) 0.0217(10) 0.0198(10) 0.0107(8) 0.0020(8) 0.0062(8)
Si2 0.0210(10) 0.0182(10) 0.0133(9) 0.0071(8) 0.0048(8) 0.0064(8)
Si3 0.0185(10) 0.0182(10) 0.0173(10) 0.0057(8) 0.0031(8) 0.0023(8)
Si4 0.0213(11) 0.0186(10) 0.0138(10) 0.0048(8) 0.0028(8) 0.0036(8)
Si5 0.0175(10) 0.0297(11) 0.0190(10) 0.0117(9) 0.0020(8) 0.0072(8)
O1 0.016(2) 0.027(3) 0.021(2) 0.011(2) 0.000(2) 0.009(2)
O2 0.021(3) 0.021(2) 0.019(2) 0.007(2) 0.007(2) 0.003(2)
O3 0.015(3) 0.031(3) 0.024(3) 0.013(2) 0.001(2) 0.006(2)
O4 0.028(3) 0.025(3) 0.015(2) 0.011(2) 0.004(2) 0.008(2)
O5 0.018(2) 0.019(2) 0.016(2) 0.0082(19) 0.008(2) 0.0088(19)
O6 0.022(3) 0.016(2) 0.010(2) 0.0016(19) 0.0006(19) 0.0018(19)
O7 0.014(2) 0.022(2) 0.021(2) 0.011(2) 0.001(2) 0.0020(19)
O8 0.018(2) 0.024(2) 0.014(2) 0.010(2) 0.0054(19) 0.0097(19)
O9 0.012(2) 0.018(2) 0.017(2) 0.0031(19) 0.0026(19) 0.0029(18)
O10 0.016(3) 0.026(3) 0.015(2) 0.006(2) 0.000(2) -0.004(2)
O11 0.026(3) 0.021(2) 0.020(2) 0.011(2) 0.006(2) 0.004(2)
O12 0.017(2) 0.018(2) 0.018(2) 0.0046(19) 0.005(2) 0.0045(19)
O13 0.021(3) 0.016(2) 0.018(2) 0.0044(19) -0.004(2) 0.0027(19)
O14 0.020(3) 0.023(2) 0.014(2) 0.006(2) 0.001(2) 0.007(2)
O15 0.027(3) 0.024(3) 0.012(2) 0.003(2) 0.003(2) 0.003(2)
O16 0.022(3) 0.019(2) 0.015(2) 0.0040(19) 0.002(2) 0.0059(19)
O17 0.020(3) 0.029(3) 0.030(3) 0.020(2) 0.004(2) 0.008(2)
O18 0.024(3) 0.050(3) 0.042(3) 0.036(3) 0.008(2) 0.012(2)
O19 0.050(4) 0.047(3) 0.044(3) 0.019(3) 0.020(3) 0.027(3)
O20 0.031(3) 0.060(4) 0.045(3) 0.027(3) -0.003(3) 0.000(3)
N1 0.040(4) 0.030(4) 0.028(4) -0.002(3) 0.001(3) 0.008(3)
N2 0.045(4) 0.034(4) 0.026(4) 0.007(3) -0.008(3) 0.012(3)
N3 0.124(8) 0.051(5) 0.024(4) -0.015(4) -0.030(4) 0.027(5)
C1 0.022(4) 0.016(4) 0.027(4) 0.002(3) 0.000(3) -0.003(3)
C2 0.030(5) 0.029(4) 0.042(5) 0.008(4) 0.008(4) 0.005(3)
C3 0.039(5) 0.029(4) 0.040(5) 0.018(4) 0.007(4) 0.009(4)
C4 0.038(5) 0.027(4) 0.031(4) 0.005(4) 0.007(4) -0.003(3)
C5 0.017(4) 0.038(4) 0.031(4) 0.019(4) -0.005(3) 0.007(3)
C6 0.022(4) 0.040(5) 0.031(4) 0.009(4) -0.003(3) 0.009(3)
C7 0.023(4) 0.029(4) 0.033(4) 0.002(4) 0.005(3) 0.003(3)
C8 0.029(5) 0.048(5) 0.046(5) 0.026(4) 0.008(4) 0.018(4)
C9 0.028(4) 0.029(4) 0.019(4) 0.015(3) 0.000(3) 0.006(3)
C10 0.038(5) 0.029(4) 0.022(4) 0.009(3) -0.002(3) 0.002(3)
C11 0.032(5) 0.040(5) 0.021(4) 0.006(3) 0.004(3) 0.013(4)
C12 0.040(5) 0.034(4) 0.032(4) 0.019(4) -0.002(4) 0.004(4)
C13 0.026(4) 0.028(4) 0.024(4) 0.012(3) 0.012(3) 0.017(3)
C14 0.027(4) 0.032(4) 0.028(4) 0.012(3) 0.004(3) 0.011(3)
C15 0.037(5) 0.025(4) 0.025(4) 0.007(3) 0.015(3) 0.013(3)
C16 0.034(4) 0.023(4) 0.026(4) 0.008(3) 0.004(3) 0.013(3)
C17 0.023(4) 0.024(4) 0.019(4) 0.006(3) -0.006(3) -0.005(3)
C18 0.020(5) 0.116(9) 0.056(6) -0.034(6) -0.004(5) 0.001(5)
C19 0.048(6) 0.124(9) 0.040(5) 0.049(6) -0.015(5) -0.014(6)
C20 0.108(9) 0.031(5) 0.086(8) -0.004(5) -0.065(7) 0.007(5)
C21 0.021(4) 0.024(4) 0.026(4) 0.011(3) 0.003(3) 0.002(3)
C22 0.032(5) 0.028(4) 0.034(4) 0.012(4) 0.000(4) -0.004(3)
C23 0.028(4) 0.019(4) 0.030(4) 0.009(3) 0.000(3) 0.009(3)
C24 0.021(4) 0.036(4) 0.027(4) 0.018(3) 0.008(3) 0.009(3)
C25 0.014(4) 0.038(4) 0.016(4) 0.003(3) -0.001(3) -0.001(3)
C26 0.044(6) 0.049(5) 0.042(5) -0.015(4) -0.006(4) 0.016(4)
C27 0.025(4) 0.039(5) 0.029(4) 0.006(4) -0.002(3) 0.001(3)
C28 0.037(5) 0.079(6) 0.015(4) 0.015(4) -0.008(4) -0.020(4)
C29 0.021(4) 0.022(4) 0.024(4) 0.012(3) 0.005(3) 0.004(3)
C30 0.032(4) 0.031(4) 0.029(4) 0.013(3) 0.011(4) 0.011(3)
C31 0.027(4) 0.039(4) 0.017(4) 0.015(3) 0.005(3) 0.010(3)
C33 0.015(4) 0.020(4) 0.026(4) 0.009(3) 0.010(3) 0.004(3)
C32 0.025(4) 0.032(4) 0.032(4) 0.017(4) 0.009(3) 0.002(3)
C34 0.021(4) 0.021(4) 0.028(4) 0.005(3) 0.012(3) 0.005(3)
C35 0.014(4) 0.037(4) 0.026(4) 0.006(3) 0.006(3) 0.006(3)
C36 0.029(4) 0.034(4) 0.030(4) 0.014(4) 0.014(3) 0.011(3)
C37 0.022(4) 0.033(4) 0.029(4) 0.015(3) 0.002(3) 0.006(3)
C38 0.032(5) 0.060(6) 0.035(5) 0.011(4) -0.007(4) 0.004(4)
C39 0.029(5) 0.059(6) 0.044(5) 0.028(4) 0.012(4) 0.010(4)
C40 0.049(6) 0.042(5) 0.082(7) 0.036(5) 0.024(5) 0.018(4)
C41 0.019(4) 0.026(4) 0.015(4) 0.005(3) 0.006(3) 0.001(3)
C42 0.026(4) 0.032(4) 0.017(4) 0.009(3) 0.003(3) 0.003(3)
C43 0.058(6) 0.029(4) 0.028(4) 0.014(4) 0.012(4) 0.010(4)
C44 0.025(4) 0.047(5) 0.029(4) 0.017(4) 0.007(3) 0.005(4)
C45 0.026(4) 0.010(3) 0.015(3) 0.001(3) 0.006(3) 0.003(3)
C46 0.037(5) 0.014(4) 0.020(4) -0.005(3) -0.004(3) -0.002(3)
C47 0.033(5) 0.025(4) 0.029(4) 0.010(3) 0.002(4) -0.001(3)
C48 0.034(5) 0.021(4) 0.033(4) 0.005(3) 0.005(4) 0.003(3)
C49 0.016(4) 0.040(4) 0.033(4) 0.014(4) 0.002(3) 0.003(3)
C50 0.040(5) 0.039(5) 0.052(5) 0.023(4) 0.009(4) 0.003(4)
C51 0.039(5) 0.078(7) 0.034(5) 0.023(5) 0.007(4) 0.024(5)
C52 0.033(5) 0.064(6) 0.070(6) 0.052(5) 0.018(5) 0.010(4)
C53 0.056(6) 0.048(5) 0.038(5) 0.018(4) 0.024(4) 0.038(4)
C54 0.113(9) 0.068(7) 0.068(7) 0.043(6) 0.033(6) 0.059(6)
C55 0.034(5) 0.048(5) 0.072(6) 0.011(5) -0.004(5) 0.018(4)
C56 0.045(6) 0.048(6) 0.083(7) 0.026(5) 0.005(5) 0.003(5)
C57 0.032(5) 0.044(5) 0.037(5) 0.014(4) -0.018(4) -0.002(4)
C58 0.045(6) 0.081(7) 0.043(5) 0.029(5) 0.006(5) 0.023(5)
C59 0.030(5) 0.047(5) 0.036(5) 0.011(4) -0.002(4) 0.012(4)
C60 0.060(7) 0.056(6) 0.058(6) 0.028(5) -0.025(5) -0.005(5)
Ce3 0.0178(2) 0.0212(2) 0.0144(2) 0.00636(17) 0.00230(16) 0.00379(16)
Ce4 0.0180(2) 0.0186(2) 0.0166(2) 0.00773(16) 0.00105(16) 0.00357(16)
Si11 0.0216(11) 0.0316(11) 0.0151(10) 0.0048(9) 0.0010(9) 0.0021(9)
Si12 0.0239(11) 0.0180(10) 0.0201(10) 0.0077(8) 0.0065(9) 0.0071(8)
Si13 0.0221(11) 0.0169(10) 0.0205(10) 0.0080(8) 0.0030(8) 0.0048(8)
Si14 0.0214(11) 0.0267(11) 0.0152(10) 0.0082(9) 0.0037(8) 0.0026(8)
Si15 0.0252(11) 0.0260(11) 0.0173(10) 0.0074(9) 0.0015(9) 0.0035(9)
O101 0.020(3) 0.031(3) 0.015(2) 0.006(2) -0.002(2) 0.003(2)
O102 0.024(3) 0.036(3) 0.027(3) 0.010(2) 0.003(2) 0.009(2)
O103 0.025(3) 0.028(3) 0.019(3) 0.004(2) 0.002(2) -0.002(2)
O104 0.026(3) 0.051(3) 0.011(2) 0.006(2) 0.001(2) 0.004(2)
O105 0.027(3) 0.022(2) 0.014(2) 0.007(2) 0.003(2) 0.007(2)
O106 0.025(3) 0.022(2) 0.023(3) 0.009(2) 0.004(2) 0.011(2)
O107 0.037(3) 0.026(3) 0.021(3) 0.011(2) 0.014(2) 0.011(2)
O108 0.030(3) 0.017(2) 0.026(3) 0.010(2) 0.003(2) 0.003(2)
O109 0.021(3) 0.022(2) 0.022(3) 0.011(2) 0.004(2) 0.008(2)
O110 0.016(2) 0.025(3) 0.026(3) 0.017(2) 0.005(2) 0.004(2)
O111 0.029(3) 0.026(3) 0.026(3) 0.013(2) 0.008(2) 0.011(2)
O112 0.030(3) 0.029(3) 0.021(3) 0.013(2) 0.004(2) 0.010(2)
O113 0.019(3) 0.025(3) 0.013(2) 0.002(2) -0.001(2) 0.001(2)
O114 0.014(2) 0.033(3) 0.016(2) 0.009(2) 0.003(2) 0.000(2)
O115 0.033(3) 0.033(3) 0.016(3) 0.003(2) 0.005(2) 0.007(2)
O116 0.037(3) 0.029(3) 0.020(3) 0.012(2) -0.002(2) 0.000(2)
O117 0.024(3) 0.034(3) 0.022(3) 0.014(2) -0.006(2) -0.002(2)
O118 0.044(3) 0.028(3) 0.033(3) 0.001(2) 0.005(3) 0.003(2)
O119 0.022(3) 0.039(3) 0.030(3) 0.012(2) 0.002(2) 0.008(2)
O120 0.035(3) 0.059(4) 0.032(3) 0.031(3) -0.004(2) 0.008(3)
N11 0.031(3) 0.033(3) 0.032(3) 0.009(3) 0.007(3) 0.011(3)
N12 0.042(4) 0.050(4) 0.033(4) 0.022(3) 0.007(3) 0.022(4)
N13 0.094(7) 0.123(8) 0.069(6) 0.037(6) 0.039(5) 0.092(6)
C68 0.032(5) 0.024(4) 0.038(5) 0.003(4) 0.011(4) 0.005(3)
C69 0.062(7) 0.026(5) 0.122(9) -0.010(5) 0.039(6) -0.001(5)
C70 0.042(6) 0.060(6) 0.055(6) -0.002(5) 0.013(5) 0.023(5)
C71 0.091(8) 0.081(7) 0.026(5) -0.004(5) 0.005(5) 0.024(6)
C72 0.034(5) 0.044(5) 0.027(4) 0.017(4) -0.001(4) 0.014(4)
C73 0.035(5) 0.063(6) 0.026(4) 0.017(4) 0.008(4) 0.017(4)
C74 0.060(6) 0.053(5) 0.035(5) 0.027(4) 0.005(4) 0.028(5)
C75 0.042(5) 0.049(5) 0.021(4) 0.016(4) 0.007(4) 0.011(4)
C101 0.029(4) 0.048(5) 0.036(5) 0.021(4) 0.003(4) 0.021(4)
C102 0.030(5) 0.048(5) 0.048(5) 0.028(4) 0.004(4) 0.006(4)
C103 0.037(5) 0.057(6) 0.064(6) 0.021(5) 0.013(5) 0.025(4)
C104 0.036(5) 0.081(7) 0.043(5) 0.022(5) -0.010(4) 0.015(5)
C105 0.032(5) 0.038(5) 0.027(4) 0.009(4) 0.001(4) -0.001(4)
C106 0.034(5) 0.038(5) 0.054(5) 0.009(4) 0.018(4) -0.004(4)
C107 0.056(6) 0.084(7) 0.024(5) 0.009(5) -0.001(4) -0.029(5)
C108 0.019(4) 0.048(5) 0.043(5) 0.019(4) 0.008(4) 0.006(4)
C109 0.025(4) 0.057(5) 0.024(4) 0.007(4) 0.006(4) 0.003(4)
C110 0.038(6) 0.111(8) 0.012(4) -0.003(5) 0.007(4) -0.016(5)
C111 0.051(6) 0.042(5) 0.068(6) 0.011(5) 0.038(5) 0.010(4)
C112 0.027(4) 0.042(5) 0.031(4) 0.013(4) 0.008(4) -0.003(4)
C113 0.026(4) 0.031(4) 0.050(5) 0.025(4) 0.004(4) 0.018(3)
C114 0.048(6) 0.060(6) 0.059(6) 0.046(5) -0.021(5) -0.006(4)
C115 0.029(5) 0.041(5) 0.055(5) 0.019(4) -0.005(4) 0.014(4)
C116 0.055(6) 0.051(6) 0.070(7) 0.006(5) -0.004(5) 0.035(5)
C117 0.044(5) 0.031(4) 0.018(4) 0.010(3) 0.015(3) 0.014(4)
C118 0.043(5) 0.051(5) 0.037(5) 0.020(4) 0.008(4) -0.008(4)
C119 0.078(7) 0.060(6) 0.039(5) 0.028(5) 0.033(5) 0.034(5)
C120 0.042(6) 0.068(6) 0.050(6) 0.035(5) 0.006(4) 0.016(5)
C121 0.045(5) 0.024(4) 0.035(4) 0.014(4) 0.009(4) 0.001(4)
C125 0.022(4) 0.026(4) 0.028(4) 0.013(3) 0.006(3) 0.000(3)
C126 0.027(5) 0.071(6) 0.043(5) 0.044(5) 0.009(4) 0.008(4)
C127 0.037(5) 0.025(4) 0.067(6) 0.017(4) -0.006(4) 0.011(4)
C128 0.029(4) 0.029(4) 0.024(4) 0.012(3) 0.010(3) 0.011(3)
C129 0.019(4) 0.040(4) 0.017(4) 0.010(3) 0.011(3) 0.000(3)
C130 0.036(5) 0.058(5) 0.019(4) 0.012(4) 0.012(4) 0.003(4)
C131 0.022(4) 0.036(5) 0.037(5) 0.007(4) 0.001(4) -0.005(3)
C132 0.022(4) 0.045(5) 0.022(4) 0.005(4) -0.001(3) 0.002(3)
C133 0.042(5) 0.037(5) 0.015(4) -0.003(3) -0.004(4) 0.015(4)
C134 0.050(6) 0.056(6) 0.072(7) -0.006(5) -0.016(5) 0.006(5)
C135 0.086(8) 0.069(7) 0.042(6) -0.003(5) 0.018(5) 0.028(6)
C136 0.072(7) 0.041(5) 0.043(5) 0.000(4) -0.018(5) 0.014(5)
C137 0.041(4) 0.041(4) 0.024(3) 0.019(3) -0.003(3) 0.008(3)
C141 0.040(5) 0.028(4) 0.022(4) -0.007(3) 0.003(4) 0.007(4)
C142 0.051(6) 0.064(6) 0.052(6) 0.016(5) 0.014(5) 0.017(5)
C143 0.045(5) 0.034(5) 0.037(5) 0.006(4) 0.006(4) 0.004(4)
C144 0.075(7) 0.059(6) 0.030(5) 0.010(4) -0.002(5) 0.007(5)
C145 0.019(4) 0.042(5) 0.031(4) 0.006(4) 0.001(3) 0.006(3)
C146 0.041(5) 0.043(5) 0.036(5) 0.011(4) -0.003(4) 0.012(4)
C147 0.034(5) 0.042(5) 0.036(5) 0.001(4) -0.005(4) 0.001(4)
C148 0.031(5) 0.040(5) 0.038(5) 0.006(4) 0.005(4) -0.004(4)
C149 0.058(6) 0.047(5) 0.028(5) 0.018(4) 0.002(4) 0.011(4)
C150 0.059(7) 0.125(9) 0.068(7) 0.069(7) 0.025(6) 0.013(6)
C151 0.107(9) 0.042(6) 0.079(7) 0.033(6) 0.024(7) 0.004(6)
C152 0.084(8) 0.105(8) 0.027(5) 0.027(5) 0.002(5) 0.029(6)
C138 0.066(10) 0.047(6) 0.022(4) 0.018(4) -0.008(5) 0.017(6)
C124 0.061(9) 0.041(7) 0.040(7) 0.018(6) 0.012(7) -0.017(7)
C123 0.039(7) 0.044(7) 0.040(7) 0.019(6) 0.012(6) 0.000(5)
C122 0.051(9) 0.039(7) 0.048(8) 0.002(6) 0.018(7) 0.006(6)
C139 0.069(9) 0.047(5) 0.033(7) 0.024(5) -0.009(7) -0.004(5)
C140 0.044(10) 0.105(15) 0.049(10) 0.027(10) -0.004(8) 0.029(10)
C401 0.097(14) 0.075(12) 0.052(12) 0.027(11) 0.011(11) 0.014(10)
C402 0.088(12) 0.059(10) 0.048(11) 0.032(10) 0.011(9) 0.005(8)
C403 0.087(12) 0.055(11) 0.031(12) 0.025(11) 0.010(10) 0.003(8)
C38A 0.044(7) 0.059(10) 0.027(7) 0.023(7) 0.001(6) 0.010(6)
C24A 0.033(7) 0.032(6) 0.028(6) 0.012(4) 0.006(5) 0.004(4)
C23A 0.060(7) 0.062(7) 0.066(8) 0.016(5) 0.006(5) 0.009(5)
C22A 0.044(10) 0.044(9) 0.028(8) 0.006(7) -0.003(7) 0.008(7)
C39A 0.049(10) 0.041(5) 0.046(9) 0.019(5) 0.004(8) 0.009(6)
C40A 0.044(6) 0.047(7) 0.034(9) 0.012(6) -0.003(6) 0.008(5)
C41A 0.110(14) 0.074(12) 0.060(15) 0.009(13) -0.009(12) 0.024(10)
C42A 0.083(12) 0.059(10) 0.046(12) 0.017(11) 0.007(10) 0.006(8)
C43A 0.089(17) 0.083(16) 0.053(15) 0.041(15) 0.010(13) -0.012(13)
C201 0.136(8) 0.157(8) 0.131(8) 0.063(7) -0.012(7) 0.025(7)
C202 0.134(5) 0.139(5) 0.131(5) 0.040(4) 0.008(4) 0.036(4)
C203 0.100(5) 0.102(4) 0.092(4) 0.043(4) -0.007(4) 0.027(4)
C204 0.107(5) 0.107(4) 0.086(4) 0.040(4) 0.001(4) 0.022(4)
C205 0.095(5) 0.096(5) 0.089(5) 0.034(4) 0.005(4) 0.019(4)
C206 0.061(6) 0.074(6) 0.055(5) 0.016(4) 0.007(4) 0.029(5)
C301 0.076(8) 0.069(7) 0.083(7) 0.027(6) 0.004(6) 0.050(6)
C302 0.079(7) 0.062(6) 0.045(6) 0.010(5) 0.005(5) 0.041(6)
C303 0.067(7) 0.048(5) 0.034(5) 0.001(4) -0.013(5) 0.038(5)

loop_
_atom_type_symbol
_atom_type_description
_atom_type_scat_dispersion_real
_atom_type_scat_dispersion_imag
_atom_type_scat_source
C C 0.0033 0.0016 'International Tables Vol C Tables 4.2.6.8 and 6.1.1.4'
N N 0.0061 0.0033 'International Tables Vol C Tables 4.2.6.8 and 6.1.1.4'
O O 0.0106 0.0060 'International Tables Vol C Tables 4.2.6.8 and 6.1.1.4'
Si Si 0.0817 0.0704 'International Tables Vol C Tables 4.2.6.8 and 6.1.1.4'
Ce Ce -0.2486 2.6331 'International Tables Vol C Tables 4.2.6.8 and 6.1.1.4'
H H 0.0000 0.0000 'International Tables Vol C Tables 4.2.6.8 and 6.1.1.4'

loop_
_geom_angle_atom_site_label_1
_geom_angle_atom_site_label_2
_geom_angle_atom_site_label_3
_geom_angle
_geom_angle_site_symmetry_1
_geom_angle_site_symmetry_3
_geom_angle_publ_flag
O1 Ce1 N1 96.17(18) . . ?
O1 Ce1 O9 126.53(14) . . ?
N1 Ce1 O9 83.08(18) . . ?
O1 Ce1 O13 100.45(14) . . ?
N1 Ce1 O13 153.77(18) . . ?
O9 Ce1 O13 70.73(13) . . ?
O1 Ce1 O5 109.25(14) . . ?
N1 Ce1 O5 85.99(17) . . ?
O9 Ce1 O5 123.91(12) . . ?
O13 Ce1 O5 107.18(13) . . ?
O1 Ce1 O8 156.03(14) . . ?
N1 Ce1 O8 102.05(16) . . ?
O9 Ce1 O8 71.65(12) . . ?
O13 Ce1 O8 68.90(12) . . ?
O5 Ce1 O8 57.34(12) . . ?
O1 Ce1 Si2 135.40(11) . . ?
N1 Ce1 Si2 95.15(14) . . ?
O9 Ce1 Si2 97.60(9) . . ?
O13 Ce1 Si2 87.14(10) . . ?
O5 Ce1 Si2 29.27(9) . . ?
O8 Ce1 Si2 28.07(9) . . ?
O1 Ce1 Ce2 142.78(11) . . ?
N1 Ce1 Ce2 112.43(14) . . ?
O9 Ce1 Ce2 41.19(9) . . ?
O13 Ce1 Ce2 44.92(9) . . ?
O5 Ce1 Ce2 96.49(8) . . ?
O8 Ce1 Ce2 39.45(9) . . ?
Si2 Ce1 Ce2 67.30(3) . . ?
O17 Ce2 O8 105.47(15) . . ?
O17 Ce2 O9 123.63(14) . . ?
O8 Ce2 O9 77.40(13) . . ?
O17 Ce2 O16 111.11(14) . . ?
O8 Ce2 O16 101.75(14) . . ?
O9 Ce2 O16 123.56(12) . . ?
O17 Ce2 O13 167.45(14) . . ?
O8 Ce2 O13 72.16(13) . . ?
O9 Ce2 O13 68.39(12) . . ?
O16 Ce2 O13 58.46(12) . . ?
O17 Ce2 O12 93.07(14) . . ?
O8 Ce2 O12 135.68(13) . . ?
O9 Ce2 O12 59.05(13) . . ?
O16 Ce2 O12 108.54(13) . . ?
O13 Ce2 O12 97.00(13) . . ?
O17 Ce2 Si3 110.96(11) . . ?
O8 Ce2 Si3 105.36(10) . . ?
O9 Ce2 Si3 28.29(10) . . ?
O16 Ce2 Si3 120.51(9) . . ?
O13 Ce2 Si3 81.38(9) . . ?
O12 Ce2 Si3 30.76(9) . . ?
O17 Ce2 Si4 140.73(11) . . ?
O8 Ce2 Si4 85.01(10) . . ?
O9 Ce2 Si4 95.45(10) . . ?
O16 Ce2 Si4 30.32(9) . . ?
O13 Ce2 Si4 28.19(9) . . ?
O12 Ce2 Si4 105.59(9) . . ?
Si3 Ce2 Si4 102.00(4) . . ?
O17 Ce2 Ce1 143.74(12) . . ?
O8 Ce2 Ce1 46.53(9) . . ?
O9 Ce2 Ce1 40.85(9) . . ?
O16 Ce2 Ce1 98.78(9) . . ?
O13 Ce2 Ce1 42.22(9) . . ?
O12 Ce2 Ce1 96.51(9) . . ?
Si3 Ce2 Ce1 67.19(3) . . ?
Si4 Ce2 Ce1 68.99(3) . . ?
O1 Si1 O2 114.2(2) . . ?
O1 Si1 O3 106.4(2) . . ?
O2 Si1 O3 105.8(2) . . ?
O1 Si1 O4 114.4(2) . . ?
O2 Si1 O4 104.5(2) . . ?
O3 Si1 O4 111.3(2) . . ?
O8 Si2 O6 114.8(2) . . ?
O8 Si2 O7 116.4(2) . . ?
O6 Si2 O7 107.1(2) . . ?
O8 Si2 O5 99.3(2) . . ?
O6 Si2 O5 113.6(2) . . ?
O7 Si2 O5 105.2(2) . . ?
O8 Si2 Ce1 50.50(14) . . ?
O6 Si2 Ce1 130.28(16) . . ?
O7 Si2 Ce1 121.95(16) . . ?
O5 Si2 Ce1 48.77(14) . . ?
O9 Si3 O10 116.1(2) . . ?
O9 Si3 O11 115.5(2) . . ?
O10 Si3 O11 108.0(2) . . ?
O9 Si3 O12 97.8(2) . . ?
O10 Si3 O12 113.5(2) . . ?
O11 Si3 O12 105.1(2) . . ?
O9 Si3 Ce2 45.30(14) . . ?
O10 Si3 Ce2 129.40(16) . . ?
O11 Si3 Ce2 122.44(17) . . ?
O12 Si3 Ce2 52.53(14) . . ?
O13 Si4 O14 117.4(2) . . ?
O13 Si4 O15 116.8(2) . . ?
O14 Si4 O15 106.1(2) . . ?
O13 Si4 O16 98.8(2) . . ?
O14 Si4 O16 106.2(2) . . ?
O15 Si4 O16 110.8(2) . . ?
O13 Si4 Ce2 49.34(14) . . ?
O14 Si4 Ce2 122.06(16) . . ?
O15 Si4 Ce2 130.91(18) . . ?
O16 Si4 Ce2 49.56(14) . . ?
O17 Si5 O20 115.5(3) . . ?
O17 Si5 O18 116.3(2) . . ?
O20 Si5 O18 106.6(2) . . ?
O17 Si5 O19 102.5(3) . . ?
O20 Si5 O19 107.3(3) . . ?
O18 Si5 O19 108.0(3) . . ?
Si1 O1 Ce1 150.5(3) . . ?
C1 O2 Si1 134.2(4) . . ?
C5 O3 Si1 134.2(4) . . ?
C9 O4 Si1 132.1(4) . . ?
C13 O5 Si2 129.2(4) . . ?
C13 O5 Ce1 128.0(3) . . ?
Si2 O5 Ce1 101.96(19) . . ?
C17 O6 Si2 135.6(4) . . ?
C21 O7 Si2 132.9(4) . . ?
Si2 O8 Ce2 162.2(2) . . ?
Si2 O8 Ce1 101.42(18) . . ?
Ce2 O8 Ce1 94.02(13) . . ?
Si3 O9 Ce1 144.5(2) . . ?
Si3 O9 Ce2 106.4(2) . . ?
Ce1 O9 Ce2 97.96(14) . . ?
C25 O10 Si3 135.7(4) . . ?
C29 O11 Si3 131.3(4) . . ?
C33 O12 Si3 131.4(4) . . ?
C33 O12 Ce2 131.7(3) . . ?
Si3 O12 Ce2 96.71(19) . . ?
Si4 O13 Ce1 153.2(3) . . ?
Si4 O13 Ce2 102.46(19) . . ?
Ce1 O13 Ce2 92.86(13) . . ?
C37 O14 Si4 130.1(4) . . ?
C41 O15 Si4 134.7(4) . . ?
C45 O16 Si4 128.2(4) . . ?
C45 O16 Ce2 130.4(3) . . ?
Si4 O16 Ce2 100.13(18) . . ?
Si5 O17 Ce2 162.2(3) . . ?
C49 O18 Si5 133.9(4) . . ?
C53 O19 Si5 134.2(5) . . ?
C57 O20 Si5 133.5(5) . . ?
N2 N1 Ce1 166.8(6) . . ?
N3 N2 N1 179.4(9) . . ?
O2 C1 C3 108.9(5) . . ?
O2 C1 C2 110.8(5) . . ?
C3 C1 C2 111.5(6) . . ?
O2 C1 C4 105.0(5) . . ?
C3 C1 C4 110.4(6) . . ?
C2 C1 C4 110.1(6) . . ?
O3 C5 C6 105.8(5) . . ?
O3 C5 C8 111.1(5) . . ?
C6 C5 C8 111.4(5) . . ?
O3 C5 C7 109.4(5) . . ?
C6 C5 C7 110.2(6) . . ?
C8 C5 C7 109.0(6) . . ?
O4 C9 C11 108.5(5) . . ?
O4 C9 C10 111.8(5) . . ?
C11 C9 C10 110.6(6) . . ?
O4 C9 C12 104.8(5) . . ?
C11 C9 C12 110.0(6) . . ?
C10 C9 C12 111.0(5) . . ?
O5 C13 C14 107.7(5) . . ?
O5 C13 C15 111.6(5) . . ?
C14 C13 C15 111.0(5) . . ?
O5 C13 C16 105.5(5) . . ?
C14 C13 C16 110.8(5) . . ?
C15 C13 C16 110.1(5) . . ?
O6 C17 C18 111.1(6) . . ?
O6 C17 C19 105.2(5) . . ?
C18 C17 C19 111.6(7) . . ?
O6 C17 C20 108.1(6) . . ?
C18 C17 C20 111.4(7) . . ?
C19 C17 C20 109.2(7) . . ?
O7 C21 C22 105.8(5) . . ?
O7 C21 C24 109.3(5) . . ?
C22 C21 C24 111.4(6) . . ?
O7 C21 C23 108.6(5) . . ?
C22 C21 C23 110.6(6) . . ?
C24 C21 C23 110.9(5) . . ?
O10 C25 C26 106.5(5) . . ?
O10 C25 C27 106.0(5) . . ?
C26 C25 C27 111.2(6) . . ?
O10 C25 C28 110.0(5) . . ?
C26 C25 C28 111.8(7) . . ?
C27 C25 C28 111.1(6) . . ?
O11 C29 C30 109.7(5) . . ?
O11 C29 C32 109.4(5) . . ?
C30 C29 C32 112.8(6) . . ?
O11 C29 C31 104.0(5) . . ?
C30 C29 C31 111.9(5) . . ?
C32 C29 C31 108.7(5) . . ?
O12 C33 C34 105.3(5) . . ?
O12 C33 C35 108.6(5) . . ?
C34 C33 C35 112.5(5) . . ?
O12 C33 C36 108.7(5) . . ?
C34 C33 C36 110.7(5) . . ?
C35 C33 C36 110.9(5) . . ?
O14 C37 C38 108.7(6) . . ?
O14 C37 C39 105.3(5) . . ?
C38 C37 C39 111.2(6) . . ?
O14 C37 C40 109.2(5) . . ?
C38 C37 C40 110.9(6) . . ?
C39 C37 C40 111.3(6) . . ?
O15 C41 C42 105.2(5) . . ?
O15 C41 C44 110.4(5) . . ?
C42 C41 C44 110.7(6) . . ?
O15 C41 C43 107.8(5) . . ?
C42 C41 C43 111.3(5) . . ?
C44 C41 C43 111.2(6) . . ?
O16 C45 C48 106.6(5) . . ?
O16 C45 C47 107.7(5) . . ?
C48 C45 C47 111.5(5) . . ?
O16 C45 C46 109.8(5) . . ?
C48 C45 C46 110.5(6) . . ?
C47 C45 C46 110.6(5) . . ?
O18 C49 C52 106.0(5) . . ?
O18 C49 C50 110.8(6) . . ?
C52 C49 C50 110.1(6) . . ?
O18 C49 C51 107.2(6) . . ?
C52 C49 C51 111.9(6) . . ?
C50 C49 C51 110.7(6) . . ?
O19 C53 C56 102.6(7) . . ?
O19 C53 C55 111.0(6) . . ?
C56 C53 C55 110.4(7) . . ?
O19 C53 C54 111.0(6) . . ?
C56 C53 C54 110.7(7) . . ?
C55 C53 C54 110.8(7) . . ?
C58 C57 O20 112.8(6) . . ?
C58 C57 C59 111.8(7) . . ?
O20 C57 C59 102.7(6) . . ?
C58 C57 C60 111.7(7) . . ?
O20 C57 C60 107.5(6) . . ?
C59 C57 C60 110.0(7) . . ?
O101 Ce3 N11 93.25(18) . . ?
O101 Ce3 O109 132.21(14) . . ?
N11 Ce3 O109 83.23(17) . . ?
O101 Ce3 O105 100.36(15) . . ?
N11 Ce3 O105 153.75(17) . . ?
O109 Ce3 O105 70.98(14) . . ?
O101 Ce3 O114 105.72(14) . . ?
N11 Ce3 O114 86.87(17) . . ?
O109 Ce3 O114 121.54(13) . . ?
O105 Ce3 O114 110.47(13) . . ?
O101 Ce3 O113 152.70(14) . . ?
N11 Ce3 O113 106.42(17) . . ?
O109 Ce3 O113 70.21(13) . . ?
O105 Ce3 O113 69.87(13) . . ?
O114 Ce3 O113 57.97(13) . . ?
O101 Ce3 Si14 132.08(11) . . ?
N11 Ce3 Si14 97.66(14) . . ?
O109 Ce3 Si14 95.46(10) . . ?
O105 Ce3 Si14 89.78(9) . . ?
O114 Ce3 Si14 29.61(9) . . ?
O113 Ce3 Si14 28.36(9) . . ?
O101 Ce3 Ce4 142.95(11) . . ?
N11 Ce3 Ce4 116.95(14) . . ?
O109 Ce3 Ce4 41.86(9) . . ?
O105 Ce3 Ce4 43.59(9) . . ?
O114 Ce3 Ce4 97.34(9) . . ?
O113 Ce3 Ce4 39.68(9) . . ?
Si14 Ce3 Ce4 67.86(3) . . ?
O117 Ce4 O113 109.76(15) . . ?
O117 Ce4 O109 129.56(15) . . ?
O113 Ce4 O109 74.94(14) . . ?
O117 Ce4 O105 160.92(15) . . ?
O113 Ce4 O105 74.24(14) . . ?
O109 Ce4 O105 69.45(13) . . ?
O117 Ce4 O106 102.35(15) . . ?
O113 Ce4 O106 106.24(14) . . ?
O109 Ce4 O106 125.16(13) . . ?
O105 Ce4 O106 59.17(13) . . ?
O117 Ce4 O110 93.96(14) . . ?
O113 Ce4 O110 132.93(13) . . ?
O109 Ce4 O110 58.93(13) . . ?
O105 Ce4 O110 96.28(13) . . ?
O106 Ce4 O110 107.48(13) . . ?
O117 Ce4 Si13 114.00(11) . . ?
O113 Ce4 Si13 102.80(10) . . ?
O109 Ce4 Si13 28.40(10) . . ?
O105 Ce4 Si13 82.19(9) . . ?
O106 Ce4 Si13 121.28(9) . . ?
O110 Ce4 Si13 30.55(9) . . ?
O117 Ce4 Si12 132.71(12) . . ?
O113 Ce4 Si12 88.24(11) . . ?
O109 Ce4 Si12 96.87(10) . . ?
O105 Ce4 Si12 28.48(10) . . ?
O106 Ce4 Si12 30.78(10) . . ?
O110 Ce4 Si12 105.04(10) . . ?
Si13 Ce4 Si12 103.17(5) . . ?
O117 Ce4 Ce3 151.65(12) . . ?
O113 Ce4 Ce3 46.37(9) . . ?
O109 Ce4 Ce3 40.96(9) . . ?
O105 Ce4 Ce3 42.52(10) . . ?
O106 Ce4 Ce3 99.95(9) . . ?
O110 Ce4 Ce3 95.82(9) . . ?
Si13 Ce4 Ce3 67.20(3) . . ?
Si12 Ce4 Ce3 69.58(3) . . ?
O101 Si11 O104 113.4(2) . . ?
O101 Si11 O102 115.0(3) . . ?
O104 Si11 O102 104.1(2) . . ?
O101 Si11 O103 106.0(2) . . ?
O104 Si11 O103 112.5(2) . . ?
O102 Si11 O103 105.7(2) . . ?
O105 Si12 O108 117.1(2) . . ?
O105 Si12 O107 116.8(2) . . ?
O108 Si12 O107 106.0(2) . . ?
O105 Si12 O106 99.7(2) . . ?
O108 Si12 O106 104.4(2) . . ?
O107 Si12 O106 112.0(2) . . ?
O105 Si12 Ce4 48.49(15) . . ?
O108 Si12 Ce4 119.95(18) . . ?
O107 Si12 Ce4 133.37(17) . . ?
O106 Si12 Ce4 51.44(15) . . ?
O109 Si13 O111 117.0(2) . . ?
O109 Si13 O112 115.0(2) . . ?
O111 Si13 O112 108.4(2) . . ?
O109 Si13 O110 98.0(2) . . ?
O111 Si13 O110 111.5(2) . . ?
O112 Si13 O110 106.1(2) . . ?
O109 Si13 Ce4 46.34(15) . . ?
O111 Si13 Ce4 127.34(17) . . ?
O112 Si13 Ce4 123.99(17) . . ?
O110 Si13 Ce4 51.71(14) . . ?
O113 Si14 O115 115.4(2) . . ?
O113 Si14 O116 116.3(3) . . ?
O115 Si14 O116 107.5(2) . . ?
O113 Si14 O114 100.1(2) . . ?
O115 Si14 O114 112.6(2) . . ?
O116 Si14 O114 104.2(2) . . ?
O113 Si14 Ce3 50.96(14) . . ?
O115 Si14 Ce3 129.11(18) . . ?
O116 Si14 Ce3 122.44(18) . . ?
O114 Si14 Ce3 49.14(14) . . ?
O117 Si15 O120 114.1(3) . . ?
O117 Si15 O119 113.0(2) . . ?
O120 Si15 O119 105.2(3) . . ?
O117 Si15 O118 103.6(3) . . ?
O120 Si15 O118 113.6(3) . . ?
O119 Si15 O118 107.5(3) . . ?
Si11 O101 Ce3 153.6(3) . . ?
C101 O102 Si11 132.7(4) . . ?
C105 O103 Si11 131.8(4) . . ?
C109 O104 Si11 132.8(4) . . ?
Si12 O105 Ce3 152.4(2) . . ?
Si12 O105 Ce4 103.0(2) . . ?
Ce3 O105 Ce4 93.89(14) . . ?
C113 O106 Si12 127.7(4) . . ?
C113 O106 Ce4 133.0(4) . . ?
Si12 O106 Ce4 97.79(19) . . ?
C117 O107 Si12 134.9(4) . . ?
C121 O108 Si12 131.4(4) . . ?
Si13 O109 Ce3 144.8(2) . . ?
Si13 O109 Ce4 105.3(2) . . ?
Ce3 O109 Ce4 97.17(13) . . ?
C125 O110 Si13 130.4(4) . . ?
C125 O110 Ce4 131.4(3) . . ?
Si13 O110 Ce4 97.73(18) . . ?
C68 O111 Si13 134.5(4) . . ?
C72 O112 Si13 131.8(4) . . ?
Si14 O113 Ce4 163.4(2) . . ?
Si14 O113 Ce3 100.69(19) . . ?
Ce4 O113 Ce3 93.95(13) . . ?
C129 O114 Si14 128.1(4) . . ?
C129 O114 Ce3 130.3(3) . . ?
Si14 O114 Ce3 101.24(19) . . ?
C133 O115 Si14 136.5(4) . . ?
C137 O116 Si14 135.7(4) . . ?
Si15 O117 Ce4 164.3(3) . . ?
C141 O118 Si15 131.9(5) . . ?
C145 O119 Si15 135.5(4) . . ?
C149 O120 Si15 133.2(5) . . ?
N12 N11 Ce3 159.8(5) . . ?
N13 N12 N11 178.8(9) . . ?
O111 C68 C70 109.0(6) . . ?
O111 C68 C69 105.6(6) . . ?
C70 C68 C69 112.2(7) . . ?
O111 C68 C71 110.0(6) . . ?
C70 C68 C71 109.3(7) . . ?
C69 C68 C71 110.7(7) . . ?
O112 C72 C74 109.5(6) . . ?
O112 C72 C73 109.1(5) . . ?
C74 C72 C73 112.2(6) . . ?
O112 C72 C75 104.3(5) . . ?
C74 C72 C75 110.6(6) . . ?
C73 C72 C75 110.8(6) . . ?
O102 C101 C104 108.5(6) . . ?
O102 C101 C102 110.3(6) . . ?
C104 C101 C102 112.1(6) . . ?
O102 C101 C103 105.0(6) . . ?
C104 C101 C103 110.3(6) . . ?
C102 C101 C103 110.4(7) . . ?
O103 C105 C108 110.3(6) . . ?
O103 C105 C106 105.2(6) . . ?
C108 C105 C106 111.5(6) . . ?
O103 C105 C107 109.7(6) . . ?
C108 C105 C107 109.7(7) . . ?
C106 C105 C107 110.3(7) . . ?
O104 C109 C111 110.9(6) . . ?
O104 C109 C112 108.9(6) . . ?
C111 C109 C112 111.3(6) . . ?
O104 C109 C110 105.2(6) . . ?
C111 C109 C110 111.0(7) . . ?
C112 C109 C110 109.4(6) . . ?
O106 C113 C115 106.2(5) . . ?
O106 C113 C116 110.4(6) . . ?
C115 C113 C116 110.0(6) . . ?
O106 C113 C114 106.9(6) . . ?
C115 C113 C114 111.9(6) . . ?
C116 C113 C114 111.3(6) . . ?
O107 C117 C120 108.4(6) . . ?
O107 C117 C118 110.3(5) . . ?
C120 C117 C118 110.2(6) . . ?
O107 C117 C119 106.0(5) . . ?
C120 C117 C119 112.1(6) . . ?
C118 C117 C119 109.8(7) . . ?
O108 C121 C22A 115.8(12) . . ?
O108 C121 C124 103.8(8) . . ?
O108 C121 C23A 105.0(11) . . ?
C22A C121 C23A 113.9(13) . . ?
O108 C121 C24A 111.5(10) . . ?
C22A C121 C24A 121.7(15) . . ?
C23A C121 C24A 83.1(13) . . ?
O108 C121 C123 110.5(7) . . ?
C124 C121 C123 129.2(11) . . ?
O108 C121 C122 105.7(9) . . ?
C124 C121 C122 96.4(12) . . ?
C123 C121 C122 108.6(10) . . ?
O110 C125 C128 105.7(5) . . ?
O110 C125 C127 108.3(6) . . ?
C128 C125 C127 111.1(6) . . ?
O110 C125 C126 109.6(5) . . ?
C128 C125 C126 111.3(6) . . ?
C127 C125 C126 110.6(6) . . ?
O114 C129 C131 107.4(5) . . ?
O114 C129 C132 105.6(5) . . ?
C131 C129 C132 111.7(6) . . ?
O114 C129 C130 111.0(5) . . ?
C131 C129 C130 111.6(6) . . ?
C132 C129 C130 109.4(6) . . ?
O115 C133 C134 108.8(6) . . ?
O115 C133 C136 110.6(5) . . ?
C134 C133 C136 113.2(7) . . ?
O115 C133 C135 104.7(6) . . ?
C134 C133 C135 108.7(7) . . ?
C136 C133 C135 110.4(7) . . ?
O116 C137 C138 113.8(7) . . ?
O116 C137 C39A 110.6(9) . . ?
O116 C137 C140 105.6(7) . . ?
C138 C137 C140 112.2(10) . . ?
O116 C137 C139 103.8(7) . . ?
C138 C137 C139 111.0(9) . . ?
C140 C137 C139 110.0(11) . . ?
O116 C137 C40A 109.9(8) . . ?
C39A C137 C40A 109.3(12) . . ?
O116 C137 C38A 105.7(8) . . ?
C39A C137 C38A 112.1(11) . . ?
C40A C137 C38A 109.1(11) . . ?
O118 C141 C144 113.1(6) . . ?
O118 C141 C142 106.0(6) . . ?
C144 C141 C142 110.6(7) . . ?
O118 C141 C143 106.4(5) . . ?
C144 C141 C143 109.7(6) . . ?
C142 C141 C143 110.9(6) . . ?
O119 C145 C148 106.2(6) . . ?
O119 C145 C146 110.2(6) . . ?
C148 C145 C146 111.5(6) . . ?
O119 C145 C147 109.8(6) . . ?
C148 C145 C147 109.4(6) . . ?
C146 C145 C147 109.6(6) . . ?
O120 C149 C151 107.8(7) . . ?
O120 C149 C152 104.9(7) . . ?
C151 C149 C152 111.6(7) . . ?
O120 C149 C150 109.3(6) . . ?
C151 C149 C150 112.2(8) . . ?
C152 C149 C150 110.7(7) . . ?
C403 C402 C401 115(3) . . ?
C402 C403 C403 117(3) . 2_755 ?
C121 C24A C23A 48.4(10) . . ?
C121 C23A C24A 48.5(10) . . ?
C43A C42A C41A 111(2) . . ?
C43A C43A C42A 112(3) 2_755 . ?
C203 C202 C201 105.0(13) . . ?
C202 C203 C204 108.1(11) . . ?
C205 C204 C203 114.1(11) . . ?
C204 C205 C206 116.5(10) . . ?
C303 C302 C301 114.2(7) . . ?
C302 C303 C303 114.3(8) . 2_656 ?

loop_
_geom_bond_atom_site_label_1
_geom_bond_atom_site_label_2
_geom_bond_distance
_geom_bond_site_symmetry_2
_geom_bond_publ_flag
Ce1 O1 2.223(4) . ?
Ce1 N1 2.375(6) . ?
Ce1 O9 2.391(4) . ?
Ce1 O13 2.436(4) . ?
Ce1 O5 2.572(4) . ?
Ce1 O8 2.634(4) . ?
Ce1 Si2 3.3461(17) . ?
Ce1 Ce2 3.6206(5) . ?
Ce2 O17 2.215(4) . ?
Ce2 O8 2.306(4) . ?
Ce2 O9 2.407(4) . ?
Ce2 O16 2.547(4) . ?
Ce2 O13 2.560(4) . ?
Ce2 O12 2.597(4) . ?
Ce2 Si3 3.2492(17) . ?
Ce2 Si4 3.2947(18) . ?
Si1 O1 1.598(4) . ?
Si1 O2 1.630(4) . ?
Si1 O3 1.635(4) . ?
Si1 O4 1.639(4) . ?
Si2 O8 1.606(4) . ?
Si2 O6 1.611(4) . ?
Si2 O7 1.612(4) . ?
Si2 O5 1.672(4) . ?
Si3 O9 1.605(4) . ?
Si3 O10 1.606(4) . ?
Si3 O11 1.621(4) . ?
Si3 O12 1.673(4) . ?
Si4 O13 1.594(4) . ?
Si4 O14 1.621(4) . ?
Si4 O15 1.623(4) . ?
Si4 O16 1.689(4) . ?
Si5 O17 1.597(4) . ?
Si5 O20 1.602(5) . ?
Si5 O18 1.625(4) . ?
Si5 O19 1.648(5) . ?
O2 C1 1.431(7) . ?
O3 C5 1.430(7) . ?
O4 C9 1.438(7) . ?
O5 C13 1.474(7) . ?
O6 C17 1.451(7) . ?
O7 C21 1.454(7) . ?
O10 C25 1.456(7) . ?
O11 C29 1.455(7) . ?
O12 C33 1.472(7) . ?
O14 C37 1.446(7) . ?
O15 C41 1.439(7) . ?
O16 C45 1.486(7) . ?
O18 C49 1.434(8) . ?
O19 C53 1.440(8) . ?
O20 C57 1.469(8) . ?
N1 N2 1.194(8) . ?
N2 N3 1.137(8) . ?
C1 C3 1.511(8) . ?
C1 C2 1.531(9) . ?
C1 C4 1.531(9) . ?
C5 C6 1.508(9) . ?
C5 C8 1.527(8) . ?
C5 C7 1.555(9) . ?
C9 C11 1.509(9) . ?
C9 C10 1.519(9) . ?
C9 C12 1.533(8) . ?
C13 C14 1.513(9) . ?
C13 C15 1.519(8) . ?
C13 C16 1.531(8) . ?
C17 C18 1.479(10) . ?
C17 C19 1.491(9) . ?
C17 C20 1.503(10) . ?
C21 C22 1.498(9) . ?
C21 C24 1.518(9) . ?
C21 C23 1.532(8) . ?
C25 C26 1.507(9) . ?
C25 C27 1.513(9) . ?
C25 C28 1.525(9) . ?
C29 C30 1.502(9) . ?
C29 C32 1.517(8) . ?
C29 C31 1.552(8) . ?
C33 C34 1.508(8) . ?
C33 C35 1.517(8) . ?
C33 C36 1.544(8) . ?
C37 C38 1.511(9) . ?
C37 C39 1.516(9) . ?
C37 C40 1.528(9) . ?
C41 C42 1.518(8) . ?
C41 C44 1.520(9) . ?
C41 C43 1.520(9) . ?
C45 C48 1.507(9) . ?
C45 C47 1.524(8) . ?
C45 C46 1.533(8) . ?
C49 C52 1.511(9) . ?
C49 C50 1.524(9) . ?
C49 C51 1.524(10) . ?
C53 C56 1.511(11) . ?
C53 C55 1.520(11) . ?
C53 C54 1.531(10) . ?
C57 C58 1.465(11) . ?
C57 C59 1.506(10) . ?
C57 C60 1.526(10) . ?
Ce3 O101 2.220(4) . ?
Ce3 N11 2.380(6) . ?
Ce3 O109 2.396(4) . ?
Ce3 O105 2.456(4) . ?
Ce3 O114 2.567(4) . ?
Ce3 O113 2.631(4) . ?
Ce3 Si14 3.3283(18) . ?
Ce3 Ce4 3.6257(6) . ?
Ce4 O117 2.212(4) . ?
Ce4 O113 2.321(4) . ?
Ce4 O109 2.439(4) . ?
Ce4 O105 2.506(4) . ?
Ce4 O106 2.573(4) . ?
Ce4 O110 2.576(4) . ?
Ce4 Si13 3.2519(17) . ?
Ce4 Si12 3.2601(19) . ?
Si11 O101 1.596(4) . ?
Si11 O104 1.627(4) . ?
Si11 O102 1.631(5) . ?
Si11 O103 1.637(4) . ?
Si12 O105 1.595(4) . ?
Si12 O108 1.603(4) . ?
Si12 O107 1.611(4) . ?
Si12 O106 1.684(4) . ?
Si13 O109 1.603(4) . ?
Si13 O111 1.610(5) . ?
Si13 O112 1.614(4) . ?
Si13 O110 1.668(4) . ?
Si14 O113 1.609(4) . ?
Si14 O115 1.610(5) . ?
Si14 O116 1.610(4) . ?
Si14 O114 1.677(4) . ?
Si15 O117 1.597(4) . ?
Si15 O120 1.608(4) . ?
Si15 O119 1.620(5) . ?
Si15 O118 1.647(5) . ?
O102 C101 1.454(7) . ?
O103 C105 1.441(8) . ?
O104 C109 1.435(8) . ?
O106 C113 1.486(7) . ?
O107 C117 1.453(7) . ?
O108 C121 1.440(8) . ?
O110 C125 1.486(7) . ?
O111 C68 1.434(8) . ?
O112 C72 1.461(7) . ?
O114 C129 1.479(7) . ?
O115 C133 1.433(8) . ?
O116 C137 1.454(7) . ?
O118 C141 1.430(8) . ?
O119 C145 1.451(8) . ?
O120 C149 1.450(8) . ?
N11 N12 1.178(8) . ?
N12 N13 1.149(9) . ?
C68 C70 1.505(10) . ?
C68 C69 1.518(10) . ?
C68 C71 1.537(10) . ?
C72 C74 1.512(9) . ?
C72 C73 1.524(10) . ?
C72 C75 1.526(9) . ?
C101 C104 1.518(9) . ?
C101 C102 1.523(9) . ?
C101 C103 1.524(10) . ?
C105 C108 1.518(10) . ?
C105 C106 1.522(10) . ?
C105 C107 1.539(9) . ?
C109 C111 1.505(10) . ?
C109 C112 1.511(9) . ?
C109 C110 1.540(9) . ?
C113 C115 1.505(9) . ?
C113 C116 1.516(10) . ?
C113 C114 1.530(9) . ?
C117 C120 1.506(9) . ?
C117 C118 1.529(9) . ?
C117 C119 1.534(10) . ?
C121 C22A 1.46(3) . ?
C121 C124 1.504(18) . ?
C121 C23A 1.53(3) . ?
C121 C24A 1.53(2) . ?
C121 C123 1.561(16) . ?
C121 C122 1.58(2) . ?
C125 C128 1.511(8) . ?
C125 C127 1.511(9) . ?
C125 C126 1.526(9) . ?
C129 C131 1.514(9) . ?
C129 C132 1.527(9) . ?
C129 C130 1.528(8) . ?
C133 C134 1.481(10) . ?
C133 C136 1.491(9) . ?
C133 C135 1.544(10) . ?
C137 C138 1.497(14) . ?
C137 C39A 1.513(19) . ?
C137 C140 1.513(16) . ?
C137 C139 1.517(14) . ?
C137 C40A 1.541(18) . ?
C137 C38A 1.546(18) . ?
C141 C144 1.500(10) . ?
C141 C142 1.516(10) . ?
C141 C143 1.534(9) . ?
C145 C148 1.506(9) . ?
C145 C146 1.513(9) . ?
C145 C147 1.523(9) . ?
C149 C151 1.484(11) . ?
C149 C152 1.507(10) . ?
C149 C150 1.531(11) . ?
C401 C402 1.48(4) . ?
C402 C403 1.48(5) . ?
C403 C403 1.60(6) 2_755 ?
C24A C23A 2.03(3) . ?
C41A C42A 1.54(4) . ?
C42A C43A 1.52(5) . ?
C43A C43A 1.44(6) 2_755 ?
C201 C202 1.456(16) . ?
C202 C203 1.448(15) . ?
C203 C204 1.590(14) . ?
C204 C205 1.419(13) . ?
C205 C206 1.557(13) . ?
C301 C302 1.522(11) . ?
C302 C303 1.487(11) . ?
C303 C303 1.515(15) 2_656 ?
